data_7156220
loop_
_publ_author_name
'Smith, Martin J.'
'Blake, Iain M.'
'Clegg, William'
'Anderson, Harry L.'

_publ_section_title
;
 Push-pull quinoidal porphyrins.
;
_journal_issue 19
_journal_name_full 'Organic &amp; biomolecular chemistry'
_journal_page_first 3648
_journal_page_last 3654
_journal_paper_doi 10.1039/c8ob00491a
_journal_volume 16
_journal_year 2018
_chemical_formula_moiety 'C56 H64 N4 Ni S2 Si,C2 H4 Cl2'
_chemical_formula_sum 'C58 H68 Cl2 N4 Ni S2 Si'
_chemical_formula_weight 1042.98
_space_group_crystal_system monoclinic
_space_group_IT_number 4
_space_group_name_Hall 'P 2yb'
_space_group_name_H-M_alt 'P 1 21 1'
_symmetry_space_group_name_Hall 'P 2yb'
_symmetry_space_group_name_H-M 'P 1 21 1'
_atom_sites_solution_hydrogens geom
_atom_sites_solution_primary direct
_atom_sites_solution_secondary difmap
_audit_creation_method SHELXL-2018/1
_audit_update_record
;
2018-02-05 deposited with the CCDC.
2018-04-24 downloaded from the CCDC.
;
_cell_angle_alpha 90
_cell_angle_beta 109.794(2)
_cell_angle_gamma 90
_cell_formula_units_Z 8
_cell_length_a 26.289(2)
_cell_length_b 15.6605(14)
_cell_length_c 28.462(2)
_cell_measurement_reflns_used 15432
_cell_measurement_temperature 150(2)
_cell_measurement_theta_max 25.80
_cell_measurement_theta_min 3.37
_cell_volume 11025.4(15)
_computing_cell_refinement 'Bruker SAINT'
_computing_data_collection 'Bruker SMART'
_computing_data_reduction 'Bruker SAINT'
_computing_molecular_graphics 'Bruker SHELXTL'
_computing_publication_material 'SHELXL and local programs'
_computing_structure_refinement 'SHELXL-2018/1 (Sheldrick, 2018)'
_computing_structure_solution 'Bruker SHELXTL'
_diffrn_ambient_temperature 150(2)
_diffrn_measured_fraction_theta_full 0.996
_diffrn_measured_fraction_theta_max 0.987
_diffrn_measurement_device_type 'Bruker SMART 1K CCD diffractometer'
_diffrn_measurement_method 'thin-slice \w scans'
_diffrn_radiation_type synchrotron
_diffrn_radiation_wavelength 0.6932
_diffrn_reflns_av_R_equivalents 0.0000
_diffrn_reflns_av_unetI/netI 0.0202
_diffrn_reflns_Laue_measured_fraction_full 0.996
_diffrn_reflns_Laue_measured_fraction_max 0.987
_diffrn_reflns_limit_h_max 30
_diffrn_reflns_limit_h_min -32
_diffrn_reflns_limit_k_max 19
_diffrn_reflns_limit_k_min 0
_diffrn_reflns_limit_l_max 35
_diffrn_reflns_limit_l_min 0
_diffrn_reflns_number 31817
_diffrn_reflns_point_group_measured_fraction_full 0.518
_diffrn_reflns_point_group_measured_fraction_max 0.512
_diffrn_reflns_theta_full 24.577
_diffrn_reflns_theta_max 25.817
_diffrn_reflns_theta_min 3.291
_diffrn_source 'Daresbury SRS station 9.8'
_exptl_absorpt_coefficient_mu 0.550
_exptl_absorpt_correction_T_max 0.98
_exptl_absorpt_correction_T_min 0.92
_exptl_absorpt_correction_type multi-scan
_exptl_absorpt_process_details SADABS
_exptl_crystal_colour red
_exptl_crystal_density_diffrn 1.257
_exptl_crystal_density_method 'not measured'
_exptl_crystal_description plate
_exptl_crystal_F_000 4416
_exptl_crystal_recrystallization_method 'Re-crystallisation from solvent: 1,2-dichloroethane and methanol'
_exptl_crystal_size_max 0.140
_exptl_crystal_size_mid 0.140
_exptl_crystal_size_min 0.040
_refine_diff_density_max 5.898
_refine_diff_density_min -2.005
_refine_diff_density_rms 0.274
_refine_ls_abs_structure_details
;
No quotients, so Flack parameter determined by classical intensity fit
;
_refine_ls_abs_structure_Flack 0.186(8)
_refine_ls_extinction_method none
_refine_ls_goodness_of_fit_ref 1.646
_refine_ls_hydrogen_treatment constr
_refine_ls_matrix_type full
_refine_ls_number_parameters 2412
_refine_ls_number_reflns 31817
_refine_ls_number_restraints 5129
_refine_ls_restrained_S_all 1.576
_refine_ls_R_factor_all 0.1506
_refine_ls_R_factor_gt 0.1419
_refine_ls_shift/su_max 0.005
_refine_ls_shift/su_mean 0.000
_refine_ls_structure_factor_coef Fsqd
_refine_ls_weighting_details 'w=1/[\s^2^(Fo^2^)+(0.2500P)^2^] where P=(Fo^2^+2Fc^2^)/3'
_refine_ls_weighting_scheme calc
_refine_ls_wR_factor_gt 0.3897
_refine_ls_wR_factor_ref 0.4066
_reflns_Friedel_coverage 0.000
_reflns_Friedel_fraction_full 0.000
_reflns_Friedel_fraction_max 0.000
_reflns_number_gt 29230
_reflns_number_total 31817
_reflns_threshold_expression 'I > 2\s(I)'
_cod_data_source_file c8ob00491a2.cif
_cod_data_source_block oxdp28_Ni10
_cod_depositor_comments 'Adding full bibliography for 7156219--7156223.cif.'
_cod_database_code 7156220
_shelx_shelxl_version_number 2018/1
_shelx_space_group_comment
;
The symmetry employed for this shelxl refinement is uniquely defined
by the following loop, which should always be used as a source of
symmetry information in preference to the above space-group names.
They are only intended as comments.
;
_shelx_estimated_absorpt_t_min 0.927
_shelx_estimated_absorpt_t_max 0.978

loop_
_space_group_symop_operation_xyz
'x, y, z'
'-x, y+1/2, -z'

loop_
_atom_site_label
_atom_site_type_symbol
_atom_site_fract_x
_atom_site_fract_y
_atom_site_fract_z
_atom_site_U_iso_or_equiv
_atom_site_adp_type
_atom_site_occupancy
_atom_site_site_symmetry_order
_atom_site_calc_flag
_atom_site_refinement_flags_posn
_atom_site_refinement_flags_adp
Ni1A Ni 0.31871(7) 0.20042(10) 0.89369(6) 0.0159(4) Uani 1 1 d D U
N1A N 0.3319(4) 0.3209(5) 0.8869(4) 0.016(2) Uani 1 1 d D U
N2A N 0.3891(4) 0.1753(6) 0.8911(5) 0.021(2) Uani 1 1 d D U
N3A N 0.3043(4) 0.0809(6) 0.8973(4) 0.019(2) Uani 1 1 d D U
N4A N 0.2499(4) 0.2273(6) 0.8989(5) 0.025(2) Uani 1 1 d D U
C1A C 0.2932(4) 0.3852(7) 0.8731(5) 0.021(3) Uani 1 1 d D U
C2A C 0.3191(5) 0.4644(7) 0.8679(5) 0.024(3) Uani 1 1 d D U
H2A H 0.301450 0.517196 0.856329 0.029 Uiso 1 1 calc R U
C3A C 0.3721(5) 0.4498(7) 0.8821(5) 0.022(3) Uani 1 1 d D U
H3A H 0.399548 0.490756 0.884684 0.027 Uiso 1 1 calc R U
C4A C 0.3795(4) 0.3603(7) 0.8928(5) 0.022(3) Uani 1 1 d D U
C5A C 0.4296(4) 0.3184(7) 0.9064(5) 0.021(2) Uani 1 1 d D U
C6A C 0.4324(5) 0.2297(7) 0.9016(5) 0.023(3) Uani 1 1 d D U
C7A C 0.4798(5) 0.1861(9) 0.9001(7) 0.033(3) Uani 1 1 d D U
H7A H 0.514821 0.209719 0.906584 0.040 Uiso 1 1 calc R U
C8A C 0.4645(5) 0.1052(8) 0.8877(6) 0.028(3) Uani 1 1 d D U
H8A H 0.486674 0.060589 0.882940 0.033 Uiso 1 1 calc R U
C9A C 0.4092(5) 0.0981(7) 0.8831(5) 0.021(3) Uani 1 1 d D U
C10A C 0.3782(5) 0.0235(7) 0.8712(5) 0.022(3) Uani 1 1 d D U
C11A C 0.3296(5) 0.0159(7) 0.8802(5) 0.025(3) Uani 1 1 d D U
C12A C 0.3023(5) -0.0638(7) 0.8808(5) 0.020(3) Uani 1 1 d D U
H12A H 0.310401 -0.117808 0.869830 0.024 Uiso 1 1 calc R U
C13A C 0.2629(6) -0.0463(7) 0.9000(5) 0.026(3) Uani 1 1 d D U
H13A H 0.239448 -0.086967 0.906656 0.032 Uiso 1 1 calc R U
C14A C 0.2625(5) 0.0435(7) 0.9085(5) 0.019(2) Uani 1 1 d D U
C15A C 0.2264(5) 0.0880(7) 0.9246(5) 0.021(3) Uani 1 1 d D U
C16A C 0.2188(5) 0.1748(7) 0.9171(5) 0.024(3) Uani 1 1 d D U
C17A C 0.1715(5) 0.2187(9) 0.9171(6) 0.032(3) Uani 1 1 d D U
H17A H 0.144183 0.196895 0.928632 0.039 Uiso 1 1 calc R U
C18A C 0.1726(6) 0.2979(9) 0.8974(6) 0.034(3) Uani 1 1 d D U
H18A H 0.145873 0.341155 0.892334 0.041 Uiso 1 1 calc R U
C19A C 0.2211(5) 0.3037(7) 0.8859(6) 0.025(3) Uani 1 1 d D U
C20A C 0.2406(4) 0.3783(7) 0.8720(5) 0.021(2) Uani 1 1 d D U
C21A C 0.4778(5) 0.3677(8) 0.9174(5) 0.023(3) Uani 1 1 d D U
C22A C 0.5205(5) 0.4063(9) 0.9300(5) 0.027(3) Uani 1 1 d D U
C23A C 0.6352(6) 0.3615(10) 0.9792(6) 0.038(4) Uani 1 1 d D U
H23A H 0.631813 0.314272 0.955795 0.058 Uiso 1 1 calc R U
H23B H 0.672511 0.382423 0.990984 0.058 Uiso 1 1 calc R U
H23C H 0.625569 0.341493 1.007765 0.058 Uiso 1 1 calc R U
C24A C 0.6016(6) 0.4830(12) 0.8897(6) 0.039(4) Uani 1 1 d D U
H24A H 0.597863 0.433542 0.867680 0.059 Uiso 1 1 calc R U
H24B H 0.575443 0.527025 0.872332 0.059 Uiso 1 1 calc R U
H24C H 0.638312 0.506077 0.898577 0.059 Uiso 1 1 calc R U
C25A C 0.5947(7) 0.5380(10) 0.9904(6) 0.044(4) Uani 1 1 d D U
H25A H 0.631140 0.562149 0.999973 0.067 Uiso 1 1 calc R U
H25B H 0.568059 0.582123 0.974311 0.067 Uiso 1 1 calc R U
H25C H 0.588028 0.516987 1.020254 0.067 Uiso 1 1 calc R U
C26A C 0.1886(5) 0.0409(8) 0.9460(5) 0.026(3) Uani 1 1 d D U
H26A H 0.174962 0.084946 0.964280 0.031 Uiso 1 1 calc R U
C27A C 0.1497(6) -0.0700(14) 0.9919(6) 0.047(4) Uani 1 1 d D U
H27A H 0.149392 -0.130011 1.002837 0.057 Uiso 1 1 calc R U
H27B H 0.141590 -0.032992 1.016698 0.057 Uiso 1 1 calc R U
C28A C 0.1073(7) -0.0587(14) 0.9429(6) 0.055(5) Uani 1 1 d D U
H28A H 0.076645 -0.027522 0.947676 0.066 Uiso 1 1 calc R U
H28B H 0.093900 -0.115681 0.929163 0.066 Uiso 1 1 calc R U
C29A C 0.4038(5) -0.0535(7) 0.8572(4) 0.019(2) Uani 1 1 d D U
C30A C 0.4143(5) -0.0512(8) 0.8129(4) 0.022(3) Uani 1 1 d D U
H30A H 0.404667 -0.002287 0.792013 0.026 Uiso 1 1 calc R U
C31A C 0.4394(6) -0.1214(8) 0.7985(4) 0.025(3) Uani 1 1 d D U
C32A C 0.4532(6) -0.1928(8) 0.8305(5) 0.028(3) Uani 1 1 d D U
H32A H 0.471177 -0.239737 0.821939 0.034 Uiso 1 1 calc R U
C33A C 0.4411(6) -0.1962(7) 0.8743(4) 0.022(3) Uani 1 1 d D U
C34A C 0.4179(6) -0.1252(7) 0.8878(5) 0.020(3) Uani 1 1 d D U
H34A H 0.411487 -0.125383 0.918727 0.024 Uiso 1 1 calc R U
C35A C 0.4503(6) -0.1170(9) 0.7493(5) 0.030(3) Uani 1 1 d D U
C36A C 0.4658(10) -0.0294(12) 0.7398(8) 0.061(5) Uani 1 1 d D U
H36A H 0.438402 0.011162 0.742177 0.091 Uiso 1 1 calc R U
H36B H 0.500888 -0.014818 0.764559 0.091 Uiso 1 1 calc R U
H36C H 0.468326 -0.026599 0.706222 0.091 Uiso 1 1 calc R U
C37A C 0.4899(10) -0.1808(15) 0.7462(9) 0.073(6) Uani 1 1 d D U
H37A H 0.478167 -0.237602 0.752730 0.109 Uiso 1 1 calc R U
H37B H 0.492651 -0.179544 0.712735 0.109 Uiso 1 1 calc R U
H37C H 0.525213 -0.167763 0.771072 0.109 Uiso 1 1 calc R U
C38A C 0.3997(8) -0.1353(18) 0.7070(7) 0.073(6) Uani 1 1 d D U
H38A H 0.371785 -0.094136 0.707398 0.109 Uiso 1 1 calc R U
H38B H 0.406725 -0.130481 0.675438 0.109 Uiso 1 1 calc R U
H38C H 0.387409 -0.193245 0.710470 0.109 Uiso 1 1 calc R U
C39A C 0.4544(6) -0.2760(8) 0.9079(5) 0.033(3) Uani 1 1 d D U
C40A C 0.4922(8) -0.2530(11) 0.9594(6) 0.048(4) Uani 1 1 d D U
H40A H 0.477001 -0.205045 0.972479 0.073 Uiso 1 1 calc R U
H40B H 0.496566 -0.302293 0.981628 0.073 Uiso 1 1 calc R U
H40C H 0.527404 -0.236594 0.957563 0.073 Uiso 1 1 calc R U
C41A C 0.4771(7) -0.3509(9) 0.8865(7) 0.039(4) Uani 1 1 d D U
H41A H 0.452097 -0.364929 0.853145 0.059 Uiso 1 1 calc R U
H41B H 0.512290 -0.334967 0.884349 0.059 Uiso 1 1 calc R U
H41C H 0.481451 -0.400667 0.908413 0.059 Uiso 1 1 calc R U
C42A C 0.4006(7) -0.3106(13) 0.9116(8) 0.055(5) Uani 1 1 d D U
H42A H 0.376044 -0.325581 0.878153 0.082 Uiso 1 1 calc R U
H42B H 0.407872 -0.361492 0.932896 0.082 Uiso 1 1 calc R U
H42C H 0.383761 -0.266672 0.926019 0.082 Uiso 1 1 calc R U
C43A C 0.2037(5) 0.4542(7) 0.8591(5) 0.024(3) Uani 1 1 d D U
C44A C 0.1578(5) 0.4514(8) 0.8164(5) 0.029(3) Uani 1 1 d D U
H44A H 0.149357 0.400515 0.797112 0.034 Uiso 1 1 calc R U
C45A C 0.1243(5) 0.5215(8) 0.8018(4) 0.026(3) Uani 1 1 d D U
C46A C 0.1384(5) 0.5966(8) 0.8311(4) 0.022(3) Uani 1 1 d D U
H46A H 0.115669 0.645355 0.821624 0.026 Uiso 1 1 calc R U
C47A C 0.1843(5) 0.6010(7) 0.8732(4) 0.022(3) Uani 1 1 d D U
C48A C 0.2168(5) 0.5280(7) 0.8879(5) 0.022(3) Uani 1 1 d D U
H48A H 0.247590 0.528927 0.917436 0.026 Uiso 1 1 calc R U
C49A C 0.0741(6) 0.5215(10) 0.7542(5) 0.034(3) Uani 1 1 d D U
C50A C 0.0592(10) 0.4350(13) 0.7331(9) 0.082(7) Uani 1 1 d D U
H50A H 0.054195 0.397331 0.758719 0.122 Uiso 1 1 calc R U
H50B H 0.025475 0.438012 0.704597 0.122 Uiso 1 1 calc R U
H50C H 0.088072 0.412452 0.722140 0.122 Uiso 1 1 calc R U
C51A C 0.0232(7) 0.5509(15) 0.7655(8) 0.058(5) Uani 1 1 d D U
H51A H 0.029081 0.608463 0.779876 0.087 Uiso 1 1 calc R U
H51B H -0.008004 0.551458 0.734529 0.087 Uiso 1 1 calc R U
H51C H 0.016173 0.511389 0.789355 0.087 Uiso 1 1 calc R U
C52A C 0.0830(9) 0.5865(16) 0.7175(7) 0.067(6) Uani 1 1 d D U
H52A H 0.092644 0.641909 0.734053 0.101 Uiso 1 1 calc R U
H52B H 0.112305 0.566705 0.706183 0.101 Uiso 1 1 calc R U
H52C H 0.049708 0.592265 0.688640 0.101 Uiso 1 1 calc R U
C53A C 0.2000(5) 0.6814(7) 0.9064(4) 0.020(3) Uani 1 1 d D U
C54A C 0.1941(7) 0.6643(9) 0.9564(5) 0.033(3) Uani 1 1 d D U
H54A H 0.216807 0.615531 0.972315 0.050 Uiso 1 1 calc R U
H54B H 0.205514 0.714836 0.977707 0.050 Uiso 1 1 calc R U
H54C H 0.156256 0.651408 0.951770 0.050 Uiso 1 1 calc R U
C55A C 0.1648(6) 0.7571(9) 0.8817(6) 0.034(3) Uani 1 1 d D U
H55A H 0.168558 0.768256 0.849182 0.051 Uiso 1 1 calc R U
H55B H 0.126894 0.744215 0.877082 0.051 Uiso 1 1 calc R U
H55C H 0.176152 0.807643 0.903019 0.051 Uiso 1 1 calc R U
C56A C 0.2589(5) 0.7073(11) 0.9144(7) 0.036(3) Uani 1 1 d D U
H56A H 0.263075 0.718541 0.882039 0.054 Uiso 1 1 calc R U
H56B H 0.267912 0.759020 0.935008 0.054 Uiso 1 1 calc R U
H56C H 0.283270 0.660948 0.931359 0.054 Uiso 1 1 calc R U
Si1A Si 0.58865(16) 0.4500(3) 0.94710(17) 0.0292(9) Uani 1 1 d D U
S1A S 0.21615(17) -0.0445(3) 0.99071(16) 0.0346(9) Uani 1 1 d D U
S2A S 0.12833(16) -0.0024(3) 0.89807(17) 0.0330(9) Uani 1 1 d D U
Ni1B Ni 0.39540(7) 0.39091(10) 0.60923(7) 0.0173(4) Uani 1 1 d D U
N1B N 0.4112(4) 0.5111(6) 0.6087(5) 0.023(2) Uani 1 1 d D U
N2B N 0.4677(4) 0.3649(6) 0.6121(5) 0.023(2) Uani 1 1 d D U
N3B N 0.3799(4) 0.2720(6) 0.6123(5) 0.021(2) Uani 1 1 d D U
N4B N 0.3236(4) 0.4182(6) 0.6056(5) 0.023(2) Uani 1 1 d D U
C1B C 0.3832(5) 0.5807(7) 0.6203(5) 0.019(3) Uani 1 1 d D U
C2B C 0.4119(5) 0.6581(8) 0.6201(6) 0.028(3) Uani 1 1 d D U
H2B H 0.402032 0.713269 0.627900 0.034 Uiso 1 1 calc R U
C3B C 0.4544(6) 0.6398(8) 0.6070(6) 0.029(3) Uani 1 1 d D U
H3B H 0.479677 0.679314 0.602271 0.035 Uiso 1 1 calc R U
C4B C 0.4551(5) 0.5490(7) 0.6015(5) 0.021(3) Uani 1 1 d D U
C5B C 0.4945(5) 0.5045(7) 0.5893(5) 0.020(3) Uani 1 1 d D U
C6B C 0.5008(5) 0.4158(7) 0.5972(5) 0.018(2) Uani 1 1 d D U
C7B C 0.5487(5) 0.3703(9) 0.5979(6) 0.031(3) Uani 1 1 d D U
H7B H 0.577268 0.391021 0.587645 0.037 Uiso 1 1 calc R U
C8B C 0.5445(5) 0.2929(8) 0.6160(6) 0.029(3) Uani 1 1 d D U
H8B H 0.570587 0.248484 0.622262 0.035 Uiso 1 1 calc R U
C9B C 0.4937(5) 0.2888(7) 0.6242(5) 0.023(3) Uani 1 1 d D U
C10B C 0.4721(4) 0.2143(7) 0.6354(5) 0.022(3) Uani 1 1 d D U
C11B C 0.4178(4) 0.2069(8) 0.6304(5) 0.024(3) Uani 1 1 d D U
C12B C 0.3902(5) 0.1290(8) 0.6322(5) 0.027(3) Uani 1 1 d D U
H12B H 0.406607 0.076016 0.645140 0.032 Uiso 1 1 calc R U
C13B C 0.3364(5) 0.1445(7) 0.6120(5) 0.024(3) Uani 1 1 d D U
H13B H 0.308027 0.104184 0.607098 0.028 Uiso 1 1 calc R U
C14B C 0.3305(4) 0.2342(7) 0.5994(5) 0.022(3) Uani 1 1 d D U
C15B C 0.2817(4) 0.2775(7) 0.5829(5) 0.021(3) Uani 1 1 d D U
C16B C 0.2796(5) 0.3645(7) 0.5911(5) 0.021(3) Uani 1 1 d D U
C17B C 0.2319(5) 0.4116(9) 0.5867(6) 0.032(3) Uani 1 1 d D U
H17B H 0.195758 0.391166 0.573566 0.039 Uiso 1 1 calc R U
C18B C 0.2476(5) 0.4914(8) 0.6048(6) 0.029(3) Uani 1 1 d D U
H18B H 0.225036 0.534871 0.610335 0.035 Uiso 1 1 calc R U
C19B C 0.3039(5) 0.4976(7) 0.6139(6) 0.029(3) Uani 1 1 d D U
C20B C 0.3331(5) 0.5725(7) 0.6242(5) 0.022(3) Uani 1 1 d D U
C21B C 0.5329(5) 0.5496(9) 0.5736(5) 0.025(3) Uani 1 1 d D U
C22B C 0.5663(5) 0.5909(9) 0.5614(5) 0.025(3) Uani 1 1 d D U
C23B C 0.6469(6) 0.5581(11) 0.5111(7) 0.042(4) Uani 1 1 d D U
H23D H 0.662090 0.511096 0.534322 0.064 Uiso 1 1 calc R U
H23E H 0.617657 0.536447 0.482009 0.064 Uiso 1 1 calc R U
H23F H 0.675210 0.583127 0.500207 0.064 Uiso 1 1 calc R U
C24B C 0.6734(6) 0.6787(12) 0.6003(5) 0.041(4) Uani 1 1 d D U
H24D H 0.687886 0.629823 0.622259 0.062 Uiso 1 1 calc R U
H24E H 0.702398 0.705459 0.591155 0.062 Uiso 1 1 calc R U
H24F H 0.658301 0.720302 0.617686 0.062 Uiso 1 1 calc R U
C25B C 0.5911(8) 0.7297(11) 0.5009(6) 0.049(4) Uani 1 1 d D U
H25D H 0.619575 0.756860 0.491110 0.073 Uiso 1 1 calc R U
H25E H 0.562762 0.708150 0.471042 0.073 Uiso 1 1 calc R U
H25F H 0.575477 0.771704 0.517640 0.073 Uiso 1 1 calc R U
C26B C 0.2278(5) 0.2332(8) 0.5614(5) 0.027(3) Uani 1 1 d D U
H26B H 0.201354 0.277349 0.542314 0.032 Uiso 1 1 calc R U
C27B C 0.1551(6) 0.1227(12) 0.5153(6) 0.039(4) Uani 1 1 d D U
H27C H 0.130160 0.164282 0.492865 0.047 Uiso 1 1 calc R U
H27D H 0.144842 0.064918 0.501218 0.047 Uiso 1 1 calc R U
C28B C 0.1496(6) 0.1272(12) 0.5657(6) 0.041(4) Uani 1 1 d D U
H28C H 0.150874 0.068599 0.579206 0.050 Uiso 1 1 calc R U
H28D H 0.113847 0.151853 0.562471 0.050 Uiso 1 1 calc R U
C29B C 0.5087(5) 0.1381(7) 0.6528(5) 0.024(3) Uani 1 1 d D U
C30B C 0.5534(6) 0.1409(10) 0.6964(5) 0.039(4) Uani 1 1 d D U
H30B H 0.560491 0.190947 0.716466 0.046 Uiso 1 1 calc R U
C31B C 0.5888(6) 0.0692(10) 0.7111(6) 0.043(4) Uani 1 1 d D U
C32B C 0.5779(6) -0.0013(9) 0.6792(5) 0.035(3) Uani 1 1 d D U
H32B H 0.601110 -0.049495 0.688085 0.042 Uiso 1 1 calc R U
C33B C 0.5342(6) -0.0035(8) 0.6348(5) 0.028(3) Uani 1 1 d D U
C34B C 0.4997(5) 0.0672(7) 0.6210(5) 0.020(3) Uani 1 1 d D U
H34B H 0.470365 0.067050 0.590241 0.024 Uiso 1 1 calc R U
C35B C 0.6383(8) 0.0717(13) 0.7583(7) 0.071(6) Uani 1 1 d D U
C36B C 0.6561(11) 0.1587(16) 0.7749(12) 0.096(8) Uani 1 1 d D U
H36D H 0.626234 0.190374 0.779975 0.144 Uiso 1 1 calc R U
H36E H 0.686634 0.156403 0.806396 0.144 Uiso 1 1 calc R U
H36F H 0.667394 0.187516 0.749497 0.144 Uiso 1 1 calc R U
C37B C 0.6865(9) 0.0319(19) 0.7523(11) 0.091(7) Uani 1 1 d D U
H37D H 0.678176 -0.027256 0.741098 0.136 Uiso 1 1 calc R U
H37E H 0.696999 0.063801 0.727399 0.136 Uiso 1 1 calc R U
H37F H 0.716239 0.032689 0.784297 0.136 Uiso 1 1 calc R U
C38B C 0.6318(14) 0.018(2) 0.7986(11) 0.130(10) Uani 1 1 d D U
H38D H 0.619868 -0.039133 0.785629 0.195 Uiso 1 1 calc R U
H38E H 0.666381 0.014113 0.826044 0.195 Uiso 1 1 calc R U
H38F H 0.604672 0.043858 0.810908 0.195 Uiso 1 1 calc R U
C39B C 0.5240(6) -0.0810(8) 0.5991(5) 0.034(3) Uani 1 1 d D U
C40B C 0.5282(8) -0.0558(13) 0.5489(6) 0.050(4) Uani 1 1 d D U
H40D H 0.503634 -0.008140 0.534884 0.074 Uiso 1 1 calc R U
H40E H 0.565400 -0.038528 0.553543 0.074 Uiso 1 1 calc R U
H40F H 0.518295 -0.104655 0.526092 0.074 Uiso 1 1 calc R U
C41B C 0.5628(7) -0.1559(10) 0.6206(7) 0.047(4) Uani 1 1 d D U
H41D H 0.560331 -0.172667 0.652999 0.070 Uiso 1 1 calc R U
H41E H 0.552758 -0.204482 0.597605 0.070 Uiso 1 1 calc R U
H41F H 0.599862 -0.138355 0.625056 0.070 Uiso 1 1 calc R U
C42B C 0.4671(6) -0.1171(11) 0.5909(7) 0.043(4) Uani 1 1 d D U
H42D H 0.464216 -0.133385 0.623090 0.065 Uiso 1 1 calc R U
H42E H 0.439989 -0.073443 0.575135 0.065 Uiso 1 1 calc R U
H42F H 0.461058 -0.167314 0.569136 0.065 Uiso 1 1 calc R U
C43B C 0.3056(5) 0.6488(7) 0.6367(5) 0.023(3) Uani 1 1 d D U
C44B C 0.2933(6) 0.6490(9) 0.6803(5) 0.028(3) Uani 1 1 d D U
H44B H 0.302613 0.601111 0.702049 0.033 Uiso 1 1 calc R U
C45B C 0.2674(6) 0.7192(8) 0.6927(5) 0.026(3) Uani 1 1 d D U
C46B C 0.2590(6) 0.7918(8) 0.6628(5) 0.027(3) Uani 1 1 d D U
H46B H 0.244873 0.841837 0.672681 0.032 Uiso 1 1 calc R U
C47B C 0.2709(6) 0.7926(7) 0.6186(5) 0.026(3) Uani 1 1 d D U
C48B C 0.2949(6) 0.7205(7) 0.6057(5) 0.022(3) Uani 1 1 d D U
H48B H 0.303731 0.720345 0.576041 0.026 Uiso 1 1 calc R U
C49B C 0.2526(6) 0.7216(9) 0.7408(5) 0.033(3) Uani 1 1 d D U
C50B C 0.2512(10) 0.6350(13) 0.7619(8) 0.066(6) Uani 1 1 d D U
H50D H 0.225572 0.598957 0.736638 0.100 Uiso 1 1 calc R U
H50E H 0.287315 0.609382 0.771738 0.100 Uiso 1 1 calc R U
H50F H 0.239758 0.639537 0.791184 0.100 Uiso 1 1 calc R U
C51B C 0.1965(8) 0.7610(17) 0.7281(9) 0.074(6) Uani 1 1 d D U
H51D H 0.196445 0.818157 0.714072 0.110 Uiso 1 1 calc R U
H51E H 0.170004 0.724985 0.703511 0.110 Uiso 1 1 calc R U
H51F H 0.186900 0.765036 0.758397 0.110 Uiso 1 1 calc R U
C52B C 0.2918(10) 0.7803(18) 0.7784(9) 0.086(7) Uani 1 1 d D U
H52D H 0.291669 0.836505 0.763301 0.130 Uiso 1 1 calc R U
H52E H 0.280718 0.786146 0.807866 0.130 Uiso 1 1 calc R U
H52F H 0.328275 0.755991 0.788420 0.130 Uiso 1 1 calc R U
C53B C 0.2614(6) 0.8724(8) 0.5848(5) 0.031(3) Uani 1 1 d D U
C54B C 0.2120(8) 0.8558(14) 0.5390(7) 0.060(5) Uani 1 1 d D U
H54D H 0.181186 0.841059 0.549390 0.090 Uiso 1 1 calc R U
H54E H 0.203447 0.907223 0.518120 0.090 Uiso 1 1 calc R U
H54F H 0.219503 0.808420 0.519782 0.090 Uiso 1 1 calc R U
C55B C 0.2465(8) 0.9487(10) 0.6112(7) 0.043(4) Uani 1 1 d D U
H55D H 0.214036 0.935035 0.619348 0.064 Uiso 1 1 calc R U
H55E H 0.276449 0.961357 0.641962 0.064 Uiso 1 1 calc R U
H55F H 0.239324 0.998609 0.589115 0.064 Uiso 1 1 calc R U
C56B C 0.3117(7) 0.8959(14) 0.5728(8) 0.053(5) Uani 1 1 d D U
H56D H 0.341818 0.905700 0.603907 0.080 Uiso 1 1 calc R U
H56E H 0.320849 0.849202 0.554185 0.080 Uiso 1 1 calc R U
H56F H 0.304793 0.948006 0.552523 0.080 Uiso 1 1 calc R U
Si1B Si 0.61955(16) 0.6417(3) 0.54312(15) 0.0246(8) Uani 1 1 d D U
S1B S 0.22393(17) 0.1457(3) 0.51824(16) 0.0346(9) Uani 1 1 d D U
S2B S 0.20126(17) 0.1900(3) 0.60872(16) 0.0365(10) Uani 1 1 d D U
Ni1C Ni -0.14477(7) 0.21795(11) 0.89473(7) 0.0197(4) Uani 1 1 d D U
N1C N -0.1610(4) 0.0992(6) 0.8952(5) 0.024(2) Uani 1 1 d D U
N2C N -0.2170(4) 0.2462(6) 0.8925(4) 0.023(2) Uani 1 1 d D U
N3C N -0.1296(4) 0.3383(6) 0.8926(4) 0.022(2) Uani 1 1 d D U
N4C N -0.0727(4) 0.1930(7) 0.8978(5) 0.025(2) Uani 1 1 d D U
C1C C -0.1325(5) 0.0321(7) 0.8825(6) 0.024(3) Uani 1 1 d D U
C2C C -0.1619(6) -0.0453(9) 0.8803(7) 0.036(3) Uani 1 1 d D U
H2C H -0.153799 -0.099232 0.869293 0.043 Uiso 1 1 calc R U
C3C C -0.2032(6) -0.0281(8) 0.8967(6) 0.033(3) Uani 1 1 d D U
H3C H -0.227690 -0.068352 0.902113 0.040 Uiso 1 1 calc R U
C4C C -0.2033(5) 0.0618(7) 0.9045(5) 0.021(3) Uani 1 1 d D U
C5C C -0.2446(5) 0.1064(7) 0.9143(5) 0.025(3) Uani 1 1 d D U
C6C C -0.2507(5) 0.1945(7) 0.9069(5) 0.023(3) Uani 1 1 d D U
C7C C -0.2995(6) 0.2386(9) 0.9045(6) 0.036(3) Uani 1 1 d D U
H7C H -0.328382 0.217156 0.914084 0.043 Uiso 1 1 calc R U
C8C C -0.2959(6) 0.3166(9) 0.8860(7) 0.036(4) Uani 1 1 d D U
H8C H -0.322689 0.360011 0.878427 0.043 Uiso 1 1 calc R U
C9C C -0.2437(5) 0.3221(7) 0.8798(5) 0.025(3) Uani 1 1 d D U
C10C C -0.2223(5) 0.3960(7) 0.8675(5) 0.024(3) Uani 1 1 d D U
C11C C -0.1673(4) 0.4025(7) 0.8741(5) 0.024(3) Uani 1 1 d D U
C12C C -0.1398(5) 0.4814(9) 0.8732(6) 0.032(3) Uani 1 1 d D U
H12C H -0.156320 0.534790 0.861504 0.038 Uiso 1 1 calc R U
C13C C -0.0867(5) 0.4662(8) 0.8918(6) 0.034(3) Uani 1 1 d D U
H13C H -0.058761 0.507419 0.897613 0.041 Uiso 1 1 calc R U
C14C C -0.0795(4) 0.3758(8) 0.9016(6) 0.027(3) Uani 1 1 d D U
C15C C -0.0300(5) 0.3334(8) 0.9190(6) 0.031(3) Uani 1 1 d D U
C16C C -0.0279(5) 0.2460(7) 0.9137(5) 0.027(3) Uani 1 1 d D U
C17C C 0.0195(6) 0.2027(9) 0.9128(7) 0.038(4) Uani 1 1 d D U
H17C H 0.054723 0.226018 0.920610 0.045 Uiso 1 1 calc R U
C18C C 0.0039(5) 0.1209(9) 0.8985(7) 0.036(3) Uani 1 1 d D U
H18C H 0.026806 0.076095 0.895240 0.043 Uiso 1 1 calc R U
C19C C -0.0525(5) 0.1142(7) 0.8893(6) 0.024(3) Uani 1 1 d D U
C20C C -0.0828(5) 0.0398(7) 0.8768(5) 0.026(3) Uani 1 1 d D U
C21C C -0.2838(5) 0.0588(9) 0.9273(5) 0.026(3) Uani 1 1 d D U
C22C C -0.3178(6) 0.0179(10) 0.9380(6) 0.035(3) Uani 1 1 d D U
C23C C -0.3990(8) 0.0426(13) 0.9875(8) 0.056(5) Uani 1 1 d D U
H23G H -0.413824 0.091998 0.966111 0.084 Uiso 1 1 calc R U
H23H H -0.427507 0.015917 0.997435 0.084 Uiso 1 1 calc R U
H23I H -0.369582 0.061317 1.017340 0.084 Uiso 1 1 calc R U
C24C C -0.4238(6) -0.0672(12) 0.8932(5) 0.039(4) Uani 1 1 d D U
H24G H -0.437960 -0.016161 0.873207 0.059 Uiso 1 1 calc R U
H24H H -0.407338 -0.105050 0.874963 0.059 Uiso 1 1 calc R U
H24I H -0.453353 -0.097278 0.899864 0.059 Uiso 1 1 calc R U
C25C C -0.3448(8) -0.1281(11) 0.9914(7) 0.048(4) Uani 1 1 d D U
H25G H -0.373695 -0.157477 0.999566 0.072 Uiso 1 1 calc R U
H25H H -0.328933 -0.167211 0.973324 0.072 Uiso 1 1 calc R U
H25I H -0.316861 -0.109487 1.022296 0.072 Uiso 1 1 calc R U
C26C C 0.0227(5) 0.3799(8) 0.9403(5) 0.031(3) Uani 1 1 d D U
H26C H 0.049788 0.337030 0.959917 0.037 Uiso 1 1 calc R U
C27C C 0.0924(6) 0.4973(13) 0.9833(6) 0.049(5) Uani 1 1 d D U
H27E H 0.100444 0.556427 0.995914 0.059 Uiso 1 1 calc R U
H27F H 0.119249 0.458946 1.006589 0.059 Uiso 1 1 calc R U
C28C C 0.0976(7) 0.4911(13) 0.9319(6) 0.050(5) Uani 1 1 d D U
H28E H 0.134196 0.470301 0.935208 0.060 Uiso 1 1 calc R U
H28F H 0.093153 0.548678 0.916613 0.060 Uiso 1 1 calc R U
C29C C -0.2581(5) 0.4729(8) 0.8509(5) 0.030(3) Uani 1 1 d D U
C30C C -0.2998(6) 0.4714(9) 0.8057(5) 0.035(3) Uani 1 1 d D U
H30C H -0.304437 0.422322 0.785054 0.042 Uiso 1 1 calc R U
C31C C -0.3363(7) 0.5412(10) 0.7889(6) 0.045(4) Uani 1 1 d D U
C32C C -0.3256(6) 0.6131(9) 0.8205(5) 0.032(3) Uani 1 1 d D U
H32C H -0.348253 0.661782 0.810125 0.038 Uiso 1 1 calc R U
C33C C -0.2837(6) 0.6166(8) 0.8659(5) 0.030(3) Uani 1 1 d D U
C34C C -0.2495(6) 0.5457(8) 0.8805(5) 0.026(3) Uani 1 1 d D U
H34C H -0.219976 0.547330 0.911078 0.032 Uiso 1 1 calc R U
C35C C -0.3806(7) 0.5363(12) 0.7381(6) 0.059(5) Uani 1 1 d D U
C36C C -0.4138(11) 0.4594(16) 0.7327(10) 0.086(7) Uani 1 1 d D U
H36G H -0.390510 0.410556 0.747352 0.128 Uiso 1 1 calc R U
H36H H -0.439971 0.467639 0.749971 0.128 Uiso 1 1 calc R U
H36I H -0.433080 0.448542 0.697215 0.128 Uiso 1 1 calc R U
C37C C -0.4093(11) 0.6146(16) 0.7182(11) 0.094(8) Uani 1 1 d D U
H37G H -0.383424 0.661731 0.723793 0.141 Uiso 1 1 calc R U
H37H H -0.428490 0.607900 0.682307 0.141 Uiso 1 1 calc R U
H37I H -0.435380 0.626997 0.735062 0.141 Uiso 1 1 calc R U
C38C C -0.3553(10) 0.5246(18) 0.6980(8) 0.077(6) Uani 1 1 d D U
H38G H -0.333173 0.472740 0.704810 0.115 Uiso 1 1 calc R U
H38H H -0.383858 0.519585 0.665361 0.115 Uiso 1 1 calc R U
H38I H -0.332510 0.574095 0.697870 0.115 Uiso 1 1 calc R U
C39C C -0.2747(6) 0.6955(8) 0.8999(5) 0.032(3) Uani 1 1 d D U
C40C C -0.2866(9) 0.6704(12) 0.9467(6) 0.053(5) Uani 1 1 d D U
H40G H -0.264487 0.620927 0.962239 0.080 Uiso 1 1 calc R U
H40H H -0.278086 0.718323 0.970230 0.080 Uiso 1 1 calc R U
H40I H -0.324977 0.655757 0.937797 0.080 Uiso 1 1 calc R U
C41C C -0.3085(8) 0.7724(10) 0.8747(8) 0.049(4) Uani 1 1 d D U
H41G H -0.300072 0.787313 0.844656 0.073 Uiso 1 1 calc R U
H41H H -0.346944 0.758361 0.865327 0.073 Uiso 1 1 calc R U
H41I H -0.300053 0.820926 0.897760 0.073 Uiso 1 1 calc R U
C42C C -0.2154(7) 0.7239(13) 0.9147(9) 0.058(5) Uani 1 1 d D U
H42G H -0.207406 0.740218 0.884716 0.088 Uiso 1 1 calc R U
H42H H -0.209194 0.772897 0.937408 0.088 Uiso 1 1 calc R U
H42I H -0.191702 0.676708 0.931509 0.088 Uiso 1 1 calc R U
C43C C -0.0567(5) -0.0365(7) 0.8630(5) 0.022(3) Uani 1 1 d D U
C44C C -0.0414(6) -0.0336(9) 0.8205(5) 0.029(3) Uani 1 1 d D U
H44C H -0.046540 0.017653 0.801693 0.035 Uiso 1 1 calc R U
C45C C -0.0193(6) -0.1032(8) 0.8054(5) 0.029(3) Uani 1 1 d D U
C46C C -0.0107(6) -0.1782(8) 0.8348(5) 0.029(3) Uani 1 1 d D U
H46C H 0.005031 -0.226454 0.824866 0.035 Uiso 1 1 calc R U
C47C C -0.0246(6) -0.1836(8) 0.8775(5) 0.029(3) Uani 1 1 d D U
C48C C -0.0461(6) -0.1106(7) 0.8922(5) 0.027(3) Uani 1 1 d D U
H48C H -0.053566 -0.111361 0.922588 0.033 Uiso 1 1 calc R U
C49C C -0.0041(6) -0.0999(10) 0.7584(5) 0.040(4) Uani 1 1 d D U
C50C C -0.0033(10) -0.0120(12) 0.7391(9) 0.064(5) Uani 1 1 d D U
H50G H 0.006727 -0.014155 0.708923 0.096 Uiso 1 1 calc R U
H50H H -0.039292 0.013637 0.730971 0.096 Uiso 1 1 calc R U
H50I H 0.023094 0.022654 0.764529 0.096 Uiso 1 1 calc R U
C51C C 0.0526(7) -0.1359(15) 0.7680(8) 0.061(5) Uani 1 1 d D U
H51G H 0.054434 -0.194295 0.780949 0.092 Uiso 1 1 calc R U
H51H H 0.060459 -0.136524 0.736751 0.092 Uiso 1 1 calc R U
H51I H 0.079204 -0.100155 0.792571 0.092 Uiso 1 1 calc R U
C52C C -0.0441(9) -0.1552(17) 0.7180(7) 0.076(6) Uani 1 1 d D U
H52G H -0.044520 -0.213091 0.730928 0.114 Uiso 1 1 calc R U
H52H H -0.080407 -0.130341 0.708949 0.114 Uiso 1 1 calc R U
H52I H -0.033017 -0.157310 0.688487 0.114 Uiso 1 1 calc R U
C53C C -0.0154(6) -0.2641(9) 0.9101(6) 0.040(4) Uani 1 1 d D U
C54C C 0.0314(7) -0.2497(10) 0.9591(6) 0.045(4) Uani 1 1 d D U
H54G H 0.064093 -0.234732 0.951808 0.067 Uiso 1 1 calc R U
H54H H 0.022111 -0.203115 0.977761 0.067 Uiso 1 1 calc R U
H54I H 0.037767 -0.302061 0.979149 0.067 Uiso 1 1 calc R U
C55C C -0.0005(7) -0.3406(8) 0.8839(6) 0.035(3) Uani 1 1 d D U
H55G H 0.031504 -0.326593 0.875090 0.052 Uiso 1 1 calc R U
H55H H 0.007388 -0.390051 0.906316 0.052 Uiso 1 1 calc R U
H55I H -0.030768 -0.354047 0.853523 0.052 Uiso 1 1 calc R U
C56C C -0.0651(7) -0.2872(12) 0.9235(8) 0.046(4) Uani 1 1 d D U
H56G H -0.075108 -0.238685 0.940391 0.069 Uiso 1 1 calc R U
H56H H -0.095221 -0.300816 0.893024 0.069 Uiso 1 1 calc R U
H56I H -0.057066 -0.336819 0.945817 0.069 Uiso 1 1 calc R U
Si1C Si -0.37258(18) -0.0359(3) 0.95266(16) 0.0308(9) Uani 1 1 d D U
S1C S 0.0255(2) 0.4682(3) 0.98169(17) 0.0416(10) Uani 1 1 d D U
S2C S 0.04741(17) 0.4196(3) 0.89128(17) 0.0352(9) Uani 1 1 d D U
Ni1D Ni -0.07193(7) 0.40941(11) 0.60303(7) 0.0202(4) Uani 1 1 d D U
N1D N -0.0851(4) 0.2903(6) 0.6067(5) 0.026(2) Uani 1 1 d D U
N2D N -0.1428(4) 0.4362(7) 0.6053(5) 0.028(3) Uani 1 1 d D U
N3D N -0.0565(4) 0.5312(6) 0.6010(4) 0.023(2) Uani 1 1 d D U
N4D N -0.0022(4) 0.3863(6) 0.5994(4) 0.023(2) Uani 1 1 d D U
C1D C -0.0465(5) 0.2252(7) 0.6233(5) 0.025(3) Uani 1 1 d D U
C2D C -0.0738(5) 0.1481(9) 0.6276(6) 0.033(3) Uani 1 1 d D U
H2D H -0.056954 0.095051 0.639866 0.039 Uiso 1 1 calc R U
C3D C -0.1266(5) 0.1632(8) 0.6118(6) 0.033(3) Uani 1 1 d D U
H3D H -0.154378 0.122264 0.607806 0.039 Uiso 1 1 calc R U
C4D C -0.1337(5) 0.2522(8) 0.6017(6) 0.028(3) Uani 1 1 d D U
C5D C -0.1826(5) 0.2943(8) 0.5904(6) 0.030(3) Uani 1 1 d D U
C6D C -0.1858(5) 0.3841(8) 0.5954(6) 0.032(3) Uani 1 1 d D U
C7D C -0.2325(6) 0.4290(9) 0.5968(7) 0.037(4) Uani 1 1 d D U
H7D H -0.268032 0.406705 0.589226 0.045 Uiso 1 1 calc R U
C8D C -0.2162(5) 0.5092(8) 0.6111(6) 0.030(3) Uani 1 1 d D U
H8D H -0.237545 0.554057 0.617059 0.036 Uiso 1 1 calc R U
C9D C -0.1610(5) 0.5139(7) 0.6157(6) 0.027(3) Uani 1 1 d D U
C10D C -0.1322(5) 0.5903(7) 0.6240(5) 0.019(2) Uani 1 1 d D U
C11D C -0.0829(5) 0.5973(7) 0.6163(5) 0.021(3) Uani 1 1 d D U
C12D C -0.0549(6) 0.6750(8) 0.6158(6) 0.029(3) Uani 1 1 d D U
H12D H -0.062552 0.729107 0.626934 0.035 Uiso 1 1 calc R U
C13D C -0.0158(6) 0.6582(8) 0.5968(5) 0.026(3) Uani 1 1 d D U
H13D H 0.008146 0.698539 0.590495 0.031 Uiso 1 1 calc R U
C14D C -0.0168(5) 0.5679(7) 0.5878(5) 0.020(3) Uani 1 1 d D U
C15D C 0.0225(5) 0.5246(7) 0.5737(5) 0.026(3) Uani 1 1 d D U
C16D C 0.0308(5) 0.4388(7) 0.5847(5) 0.027(3) Uani 1 1 d D U
C17D C 0.0788(6) 0.3941(10) 0.5847(7) 0.042(4) Uani 1 1 d D U
H17D H 0.106595 0.415464 0.573516 0.050 Uiso 1 1 calc R U
C18D C 0.0764(6) 0.3152(9) 0.6038(6) 0.031(3) Uani 1 1 d D U
H18D H 0.103575 0.272388 0.610931 0.037 Uiso 1 1 calc R U
C19D C 0.0259(5) 0.3085(7) 0.6111(5) 0.024(3) Uani 1 1 d D U
C20D C 0.0066(5) 0.2336(7) 0.6253(5) 0.029(3) Uani 1 1 d D U
C21D C -0.2315(5) 0.2470(9) 0.5796(6) 0.029(3) Uani 1 1 d D U
C22D C -0.2736(5) 0.2047(10) 0.5682(6) 0.033(3) Uani 1 1 d D U
C23D C -0.3910(7) 0.2384(11) 0.5199(7) 0.051(5) Uani 1 1 d D U
H23J H -0.387875 0.288209 0.541575 0.076 Uiso 1 1 calc R U
H23K H -0.384262 0.255705 0.489491 0.076 Uiso 1 1 calc R U
H23L H -0.427507 0.214437 0.511084 0.076 Uiso 1 1 calc R U
C24D C -0.3487(7) 0.1207(13) 0.6117(6) 0.047(4) Uani 1 1 d D U
H24J H -0.344896 0.169527 0.634208 0.071 Uiso 1 1 calc R U
H24K H -0.384539 0.095086 0.604581 0.071 Uiso 1 1 calc R U
H24L H -0.320838 0.078175 0.627669 0.071 Uiso 1 1 calc R U
C25D C -0.3480(7) 0.0651(10) 0.5117(7) 0.043(4) Uani 1 1 d D U
H25J H -0.343871 0.083952 0.480407 0.065 Uiso 1 1 calc R U
H25K H -0.320166 0.022692 0.527833 0.065 Uiso 1 1 calc R U
H25L H -0.383867 0.039603 0.504745 0.065 Uiso 1 1 calc R U
C26D C 0.0607(5) 0.5711(8) 0.5543(5) 0.025(3) Uani 1 1 d D U
H26D H 0.074237 0.527919 0.535518 0.030 Uiso 1 1 calc R U
C27D C 0.1013(6) 0.6832(13) 0.5110(6) 0.045(4) Uani 1 1 d D U
H27G H 0.112478 0.639863 0.491166 0.055 Uiso 1 1 calc R U
H27H H 0.100903 0.739547 0.495179 0.055 Uiso 1 1 calc R U
C28D C 0.1413(7) 0.6847(12) 0.5632(6) 0.049(5) Uani 1 1 d D U
H28G H 0.143988 0.743432 0.576750 0.059 Uiso 1 1 calc R U
H28H H 0.177356 0.667861 0.562656 0.059 Uiso 1 1 calc R U
C29D C -0.1560(6) 0.6672(8) 0.6401(5) 0.030(3) Uani 1 1 d D U
C30D C -0.1680(6) 0.6631(9) 0.6841(5) 0.030(3) Uani 1 1 d D U
H30D H -0.160894 0.612056 0.703289 0.036 Uiso 1 1 calc R U
C31D C -0.1905(6) 0.7331(8) 0.7005(5) 0.032(3) Uani 1 1 d D U
C32D C -0.2019(6) 0.8068(8) 0.6697(5) 0.027(3) Uani 1 1 d D U
H32D H -0.217964 0.854830 0.679574 0.032 Uiso 1 1 calc R U
C33D C -0.1903(6) 0.8109(8) 0.6254(5) 0.031(3) Uani 1 1 d D U
C34D C -0.1690(6) 0.7395(8) 0.6097(5) 0.028(3) Uani 1 1 d D U
H34D H -0.163308 0.739841 0.578501 0.034 Uiso 1 1 calc R U
C35D C -0.2050(7) 0.7323(11) 0.7484(6) 0.046(4) Uani 1 1 d D U
C36D C -0.2016(11) 0.6471(13) 0.7702(9) 0.073(6) Uani 1 1 d D U
H36J H -0.165702 0.622988 0.775343 0.110 Uiso 1 1 calc R U
H36K H -0.207462 0.650998 0.802366 0.110 Uiso 1 1 calc R U
H36L H -0.229252 0.610249 0.747590 0.110 Uiso 1 1 calc R U
C37D C -0.2585(8) 0.7687(18) 0.7407(10) 0.076(6) Uani 1 1 d D U
H37J H -0.260612 0.825782 0.726062 0.114 Uiso 1 1 calc R U
H37K H -0.286215 0.731935 0.718020 0.114 Uiso 1 1 calc R U
H37L H -0.264425 0.772684 0.772795 0.114 Uiso 1 1 calc R U
C38D C -0.1688(10) 0.7947(17) 0.7840(9) 0.081(7) Uani 1 1 d D U
H38J H -0.172309 0.850848 0.767926 0.122 Uiso 1 1 calc R U
H38K H -0.179062 0.799019 0.813916 0.122 Uiso 1 1 calc R U
H38L H -0.131229 0.775278 0.793342 0.122 Uiso 1 1 calc R U
C39D C -0.2049(6) 0.8895(9) 0.5913(5) 0.035(3) Uani 1 1 d D U
C40D C -0.2520(8) 0.8679(12) 0.5437(7) 0.055(5) Uani 1 1 d D U
H40J H -0.283368 0.850416 0.552518 0.083 Uiso 1 1 calc R U
H40K H -0.261303 0.918357 0.522052 0.083 Uiso 1 1 calc R U
H40L H -0.241367 0.821228 0.526017 0.083 Uiso 1 1 calc R U
C41D C -0.2205(7) 0.9668(9) 0.6161(7) 0.038(4) Uani 1 1 d D U
H41J H -0.252074 0.952666 0.625548 0.057 Uiso 1 1 calc R U
H41K H -0.190208 0.982500 0.645990 0.057 Uiso 1 1 calc R U
H41L H -0.229339 1.014892 0.592674 0.057 Uiso 1 1 calc R U
C42D C -0.1560(7) 0.9168(13) 0.5779(8) 0.058(5) Uani 1 1 d D U
H42J H -0.144193 0.869158 0.561731 0.087 Uiso 1 1 calc R U
H42K H -0.165715 0.965527 0.555009 0.087 Uiso 1 1 calc R U
H42L H -0.126584 0.933135 0.608325 0.087 Uiso 1 1 calc R U
C43D C 0.0430(5) 0.1587(8) 0.6414(5) 0.027(3) Uani 1 1 d D U
C44D C 0.0893(5) 0.1644(9) 0.6843(5) 0.031(3) Uani 1 1 d D U
H44D H 0.097010 0.215440 0.703482 0.038 Uiso 1 1 calc R U
C45D C 0.1236(6) 0.0947(9) 0.6984(5) 0.032(3) Uani 1 1 d D U
C46D C 0.1107(6) 0.0179(9) 0.6700(5) 0.032(3) Uani 1 1 d D U
H46D H 0.134036 -0.029961 0.680412 0.038 Uiso 1 1 calc R U
C47D C 0.0656(5) 0.0108(7) 0.6280(4) 0.024(3) Uani 1 1 d D U
C48D C 0.0323(5) 0.0831(7) 0.6138(5) 0.024(3) Uani 1 1 d D U
H48D H 0.001366 0.080490 0.584411 0.028 Uiso 1 1 calc R U
C49D C 0.1747(6) 0.0973(10) 0.7449(6) 0.044(4) Uani 1 1 d D U
C50D C 0.1886(10) 0.1869(13) 0.7627(9) 0.076(7) Uani 1 1 d D U
H50J H 0.193454 0.221330 0.735729 0.115 Uiso 1 1 calc R U
H50K H 0.159339 0.211053 0.772498 0.115 Uiso 1 1 calc R U
H50L H 0.222222 0.187061 0.791427 0.115 Uiso 1 1 calc R U
C51D C 0.2236(8) 0.0592(16) 0.7350(9) 0.071(6) Uani 1 1 d D U
H51J H 0.215549 0.000307 0.723227 0.106 Uiso 1 1 calc R U
H51K H 0.231692 0.093158 0.709446 0.106 Uiso 1 1 calc R U
H51L H 0.254862 0.059825 0.765883 0.106 Uiso 1 1 calc R U
C52D C 0.1671(11) 0.0431(18) 0.7858(9) 0.091(8) Uani 1 1 d D U
H52J H 0.158021 -0.015360 0.773645 0.136 Uiso 1 1 calc R U
H52K H 0.200628 0.042804 0.814651 0.136 Uiso 1 1 calc R U
H52L H 0.137745 0.066795 0.795722 0.136 Uiso 1 1 calc R U
C53D C 0.0511(5) -0.0712(8) 0.5967(5) 0.028(3) Uani 1 1 d D U
C54D C 0.0610(8) -0.0556(11) 0.5477(6) 0.042(4) Uani 1 1 d D U
H54J H 0.039144 -0.007041 0.530344 0.063 Uiso 1 1 calc R U
H54K H 0.099348 -0.043184 0.554505 0.063 Uiso 1 1 calc R U
H54L H 0.050795 -0.106667 0.526632 0.063 Uiso 1 1 calc R U
C55D C 0.0851(6) -0.1469(8) 0.6238(6) 0.033(3) Uani 1 1 d D U
H55J H 0.078622 -0.156733 0.655355 0.050 Uiso 1 1 calc R U
H55K H 0.074886 -0.197963 0.602842 0.050 Uiso 1 1 calc R U
H55L H 0.123438 -0.134481 0.630714 0.050 Uiso 1 1 calc R U
C56D C -0.0087(6) -0.0936(11) 0.5866(7) 0.041(4) Uani 1 1 d D U
H56J H -0.014567 -0.103492 0.618390 0.062 Uiso 1 1 calc R U
H56K H -0.031584 -0.046235 0.568906 0.062 Uiso 1 1 calc R U
H56L H -0.018066 -0.145345 0.566091 0.062 Uiso 1 1 calc R U
Si1D Si -0.34084(17) 0.1568(3) 0.55329(18) 0.0321(10) Uani 1 1 d D U
S1D S 0.0338(2) 0.6583(4) 0.51097(17) 0.0490(12) Uani 1 1 d D U
S2D S 0.12051(17) 0.6122(3) 0.60301(16) 0.0349(9) Uani 1 1 d D U
Cl1 Cl 0.3674(5) 0.2039(11) 0.7559(5) 0.163(5) Uani 1 1 d D U
C1S C 0.3161(15) 0.276(2) 0.7171(13) 0.140(16) Uiso 1 1 d D .
H1S1 H 0.328751 0.306502 0.692685 0.168 Uiso 1 1 calc R U
H1S2 H 0.282032 0.245303 0.699127 0.168 Uiso 1 1 calc R U
C2S C 0.310(2) 0.334(4) 0.755(2) 0.33(5) Uiso 1 1 d D .
H2S1 H 0.340943 0.373039 0.767375 0.391 Uiso 1 1 calc R U
H2S2 H 0.307061 0.300900 0.784146 0.391 Uiso 1 1 calc R U
Cl2 Cl 0.2481(6) 0.3935(6) 0.7261(6) 0.164(5) Uani 1 1 d D U
Cl3 Cl 0.0029(10) 0.2283(16) 0.7738(9) 0.277(11) Uani 1 1 d D U
C3S C -0.0562(16) 0.293(3) 0.7411(16) 0.156(19) Uiso 1 1 d D .
H3S1 H -0.053211 0.317037 0.709955 0.187 Uiso 1 1 calc R U
H3S2 H -0.089666 0.258774 0.732712 0.187 Uiso 1 1 calc R U
C4S C -0.057(3) 0.362(5) 0.776(2) 0.38(6) Uiso 1 1 d D .
H4S1 H -0.024097 0.398211 0.783695 0.450 Uiso 1 1 calc R U
H4S2 H -0.059281 0.338860 0.807511 0.450 Uiso 1 1 calc R U
Cl4 Cl -0.1174(6) 0.4215(12) 0.7414(5) 0.173(6) Uani 1 1 d D U
Cl5 Cl -0.1573(6) 0.1263(15) 0.7540(6) 0.213(7) Uani 1 1 d D U
C5S C -0.203(2) 0.205(3) 0.7155(16) 0.24(3) Uiso 1 1 d D .
H5S1 H -0.184247 0.238620 0.696371 0.287 Uiso 1 1 calc R U
H5S2 H -0.234872 0.177517 0.691667 0.287 Uiso 1 1 calc R U
C6S C -0.2187(14) 0.262(2) 0.7493(13) 0.116(13) Uiso 1 1 d D .
H6S1 H -0.188215 0.298806 0.768733 0.139 Uiso 1 1 calc R U
H6S2 H -0.231312 0.228494 0.772788 0.139 Uiso 1 1 calc R U
Cl6 Cl -0.2736(9) 0.3255(17) 0.7075(8) 0.276(11) Uani 1 1 d D U
Cl7 Cl -0.4719(7) 0.2888(9) 0.7926(6) 0.178(6) Uani 1 1 d D U
C7S C -0.5362(15) 0.334(3) 0.7528(16) 0.16(2) Uiso 1 1 d D .
H7S1 H -0.534624 0.352202 0.720065 0.198 Uiso 1 1 calc R U
H7S2 H -0.566414 0.293135 0.747610 0.198 Uiso 1 1 calc R U
C8S C -0.5411(12) 0.4078(19) 0.7834(12) 0.104(11) Uiso 1 1 d D .
H8S1 H -0.506444 0.439391 0.795472 0.125 Uiso 1 1 calc R U
H8S2 H -0.549813 0.387853 0.812836 0.125 Uiso 1 1 calc R U
Cl8 Cl -0.5932(5) 0.4757(10) 0.7462(5) 0.153(5) Uani 1 1 d D U

loop_
_atom_site_aniso_label
_atom_site_aniso_U_11
_atom_site_aniso_U_22
_atom_site_aniso_U_33
_atom_site_aniso_U_23
_atom_site_aniso_U_13
_atom_site_aniso_U_12
Ni1A 0.0162(9) 0.0086(7) 0.0266(8) 0.0003(6) 0.0121(7) 0.0018(6)
N1A 0.021(5) 0.009(4) 0.021(4) -0.005(4) 0.011(4) 0.004(4)
N2A 0.021(5) 0.012(4) 0.032(5) 0.003(4) 0.012(5) 0.001(4)
N3A 0.020(5) 0.018(4) 0.023(5) -0.005(4) 0.011(4) 0.000(4)
N4A 0.030(5) 0.013(4) 0.032(5) -0.011(4) 0.010(5) 0.004(4)
C1A 0.024(4) 0.014(4) 0.025(4) 0.000(4) 0.010(4) 0.007(4)
C2A 0.022(5) 0.015(4) 0.032(5) 0.001(4) 0.007(4) -0.003(4)
C3A 0.026(5) 0.019(4) 0.027(5) -0.004(4) 0.015(4) 0.000(4)
C4A 0.023(4) 0.021(5) 0.022(4) -0.003(4) 0.008(4) 0.006(4)
C5A 0.021(4) 0.024(4) 0.020(4) -0.001(4) 0.011(4) 0.000(4)
C6A 0.016(5) 0.023(4) 0.030(5) 0.003(4) 0.009(4) 0.004(4)
C7A 0.026(5) 0.031(5) 0.046(6) 0.001(5) 0.017(4) 0.001(4)
C8A 0.024(5) 0.019(5) 0.040(5) 0.001(4) 0.011(4) 0.003(4)
C9A 0.016(4) 0.020(4) 0.031(5) 0.004(4) 0.012(4) 0.004(4)
C10A 0.022(5) 0.016(4) 0.027(5) 0.002(4) 0.009(4) 0.001(4)
C11A 0.025(5) 0.023(5) 0.028(5) -0.001(4) 0.009(4) -0.002(4)
C12A 0.019(5) 0.017(4) 0.026(4) -0.002(4) 0.009(4) -0.004(4)
C13A 0.029(5) 0.019(5) 0.033(5) 0.000(4) 0.011(4) -0.001(4)
C14A 0.021(5) 0.015(4) 0.022(4) 0.001(4) 0.009(4) -0.004(4)
C15A 0.021(5) 0.019(4) 0.026(5) -0.004(4) 0.012(4) 0.001(4)
C16A 0.023(5) 0.020(4) 0.033(5) -0.001(4) 0.014(4) -0.001(4)
C17A 0.028(5) 0.026(5) 0.048(6) 0.000(4) 0.019(4) 0.003(4)
C18A 0.033(5) 0.031(5) 0.044(6) 0.000(4) 0.021(5) 0.003(4)
C19A 0.025(5) 0.019(4) 0.032(5) 0.001(4) 0.014(4) 0.005(4)
C20A 0.020(4) 0.015(4) 0.026(4) -0.002(4) 0.005(4) 0.003(4)
C21A 0.019(5) 0.023(5) 0.028(5) 0.002(4) 0.010(4) 0.003(4)
C22A 0.026(5) 0.027(5) 0.029(5) -0.004(4) 0.013(4) 0.003(4)
C23A 0.037(7) 0.040(7) 0.037(7) 0.009(6) 0.012(6) 0.014(6)
C24A 0.022(6) 0.049(8) 0.055(8) 0.009(6) 0.023(6) 0.001(6)
C25A 0.039(8) 0.040(7) 0.048(7) -0.003(6) 0.006(7) 0.000(6)
C26A 0.028(5) 0.020(5) 0.031(5) -0.003(4) 0.013(4) 0.002(4)
C27A 0.044(6) 0.056(7) 0.051(6) 0.006(5) 0.028(5) -0.010(5)
C28A 0.052(7) 0.061(7) 0.061(7) 0.007(5) 0.030(5) -0.001(5)
C29A 0.017(5) 0.014(4) 0.028(4) 0.002(4) 0.012(4) 0.005(4)
C30A 0.024(5) 0.016(4) 0.028(4) 0.004(4) 0.011(4) 0.000(4)
C31A 0.026(5) 0.023(5) 0.031(4) -0.001(4) 0.016(4) 0.001(4)
C32A 0.029(5) 0.025(5) 0.034(5) -0.006(4) 0.015(4) -0.002(4)
C33A 0.027(5) 0.016(4) 0.029(4) 0.002(4) 0.017(4) 0.006(4)
C34A 0.024(5) 0.013(4) 0.025(4) 0.001(4) 0.012(4) 0.000(4)
C35A 0.030(5) 0.032(5) 0.032(5) -0.005(4) 0.017(4) 0.001(4)
C36A 0.082(10) 0.059(8) 0.064(9) 0.007(7) 0.053(8) -0.003(8)
C37A 0.085(10) 0.077(10) 0.078(10) 0.015(9) 0.055(8) 0.020(9)
C38A 0.074(9) 0.097(11) 0.055(8) -0.004(9) 0.032(8) -0.008(8)
C39A 0.040(6) 0.023(5) 0.038(5) 0.002(4) 0.017(4) 0.006(4)
C40A 0.062(9) 0.033(7) 0.045(7) 0.002(6) 0.011(7) 0.014(7)
C41A 0.047(8) 0.018(6) 0.052(8) -0.008(6) 0.015(7) 0.014(6)
C42A 0.059(8) 0.047(9) 0.071(9) 0.013(7) 0.039(7) -0.001(7)
C43A 0.023(5) 0.021(4) 0.030(5) -0.002(4) 0.011(4) 0.007(4)
C44A 0.030(5) 0.024(5) 0.032(5) -0.008(4) 0.011(4) 0.002(4)
C45A 0.025(5) 0.026(5) 0.026(4) -0.002(4) 0.008(4) 0.002(4)
C46A 0.020(5) 0.017(4) 0.028(4) 0.003(4) 0.008(4) 0.004(4)
C47A 0.025(5) 0.014(4) 0.026(4) 0.000(4) 0.010(4) 0.001(4)
C48A 0.020(5) 0.018(4) 0.026(5) 0.001(4) 0.005(4) 0.004(4)
C49A 0.034(5) 0.036(5) 0.030(5) -0.005(4) 0.008(4) 0.001(5)
C50A 0.085(11) 0.072(9) 0.071(10) -0.021(8) 0.004(8) -0.005(8)
C51A 0.035(7) 0.072(10) 0.058(9) 0.000(8) 0.005(7) 0.000(7)
C52A 0.062(10) 0.088(10) 0.043(8) 0.014(8) 0.007(7) -0.003(9)
C53A 0.020(5) 0.010(4) 0.027(4) -0.005(4) 0.003(4) -0.005(4)
C54A 0.042(8) 0.018(6) 0.040(6) -0.007(5) 0.015(6) -0.008(6)
C55A 0.034(7) 0.021(6) 0.046(7) -0.006(5) 0.012(6) 0.007(6)
C56A 0.029(6) 0.028(7) 0.052(8) -0.011(6) 0.014(6) 0.000(6)
Si1A 0.0191(19) 0.029(2) 0.040(2) 0.0029(18) 0.0102(18) -0.0048(17)
S1A 0.034(2) 0.0290(19) 0.048(2) 0.0067(17) 0.0233(19) -0.0023(17)
S2A 0.0273(19) 0.030(2) 0.048(2) 0.0021(17) 0.0206(18) -0.0059(16)
Ni1B 0.0207(9) 0.0126(8) 0.0289(8) -0.0044(6) 0.0218(7) -0.0031(7)
N1B 0.018(5) 0.022(5) 0.039(6) -0.001(5) 0.023(5) -0.003(4)
N2B 0.026(5) 0.015(4) 0.035(5) -0.002(4) 0.020(5) -0.004(4)
N3B 0.019(5) 0.020(5) 0.032(5) -0.004(4) 0.021(5) 0.002(4)
N4B 0.025(5) 0.022(5) 0.031(5) -0.003(4) 0.020(5) -0.003(4)
C1B 0.024(5) 0.013(4) 0.022(4) -0.005(4) 0.008(4) -0.001(4)
C2B 0.026(5) 0.024(5) 0.038(5) 0.000(4) 0.015(4) 0.001(4)
C3B 0.025(5) 0.026(5) 0.038(5) -0.003(4) 0.013(4) -0.002(4)
C4B 0.021(5) 0.019(4) 0.025(5) -0.002(4) 0.009(4) -0.001(4)
C5B 0.018(5) 0.025(5) 0.021(4) -0.001(4) 0.012(4) -0.003(4)
C6B 0.015(4) 0.024(4) 0.021(4) -0.005(4) 0.013(4) 0.001(4)
C7B 0.024(5) 0.032(5) 0.042(5) 0.000(4) 0.019(4) -0.001(4)
C8B 0.029(5) 0.025(5) 0.038(5) -0.004(4) 0.018(4) -0.001(4)
C9B 0.019(5) 0.024(5) 0.032(5) -0.002(4) 0.019(4) -0.004(4)
C10B 0.025(5) 0.018(4) 0.028(5) -0.005(4) 0.014(4) -0.001(4)
C11B 0.027(4) 0.025(5) 0.026(5) 0.001(4) 0.016(4) -0.004(4)
C12B 0.028(5) 0.024(5) 0.032(5) -0.001(4) 0.016(4) 0.001(4)
C13B 0.025(5) 0.020(5) 0.031(5) 0.001(4) 0.016(4) -0.001(4)
C14B 0.026(4) 0.019(4) 0.027(5) -0.004(4) 0.014(4) 0.001(4)
C15B 0.017(4) 0.020(4) 0.030(5) 0.001(4) 0.012(4) -0.004(4)
C16B 0.023(5) 0.022(4) 0.021(4) -0.002(4) 0.013(4) 0.000(4)
C17B 0.029(5) 0.028(5) 0.043(5) -0.006(4) 0.016(4) -0.002(4)
C18B 0.025(5) 0.027(5) 0.040(5) 0.000(4) 0.018(4) 0.006(4)
C19B 0.030(5) 0.025(5) 0.037(5) -0.002(4) 0.016(4) -0.001(4)
C20B 0.024(5) 0.019(4) 0.028(5) 0.003(4) 0.016(4) 0.005(4)
C21B 0.023(5) 0.025(5) 0.031(5) -0.004(4) 0.015(4) -0.001(4)
C22B 0.022(5) 0.034(5) 0.030(5) 0.001(4) 0.022(4) -0.003(4)
C23B 0.026(7) 0.058(8) 0.052(8) -0.007(7) 0.025(6) 0.002(6)
C24B 0.037(7) 0.050(8) 0.044(7) -0.004(6) 0.024(6) -0.004(6)
C25B 0.066(9) 0.043(8) 0.045(7) 0.004(6) 0.028(7) 0.001(7)
C26B 0.024(5) 0.025(5) 0.035(5) 0.000(4) 0.015(4) 0.001(4)
C27B 0.036(6) 0.037(6) 0.045(6) 0.003(5) 0.012(5) -0.008(5)
C28B 0.033(6) 0.042(6) 0.050(6) -0.011(5) 0.015(5) -0.006(5)
C29B 0.024(5) 0.024(5) 0.030(5) -0.003(4) 0.016(4) -0.002(4)
C30B 0.043(6) 0.036(5) 0.037(5) 0.002(4) 0.013(4) -0.005(5)
C31B 0.044(6) 0.041(6) 0.043(5) -0.002(5) 0.014(4) 0.000(5)
C32B 0.034(5) 0.036(5) 0.036(5) 0.007(4) 0.012(4) 0.005(4)
C33B 0.028(5) 0.023(5) 0.031(5) 0.005(4) 0.009(4) 0.003(4)
C34B 0.020(5) 0.022(4) 0.025(4) 0.001(4) 0.017(4) 0.004(4)
C35B 0.069(7) 0.070(8) 0.066(7) 0.005(5) 0.015(5) 0.001(5)
C36B 0.083(12) 0.098(11) 0.097(12) -0.018(9) 0.015(9) -0.002(9)
C37B 0.075(10) 0.090(12) 0.091(12) -0.016(10) 0.006(8) 0.009(9)
C38B 0.133(15) 0.143(15) 0.112(12) 0.023(11) 0.038(10) -0.006(11)
C39B 0.039(6) 0.025(5) 0.036(5) 0.002(4) 0.012(4) 0.004(5)
C40B 0.062(9) 0.047(8) 0.047(7) 0.004(6) 0.028(7) 0.004(7)
C41B 0.055(8) 0.028(7) 0.058(8) 0.004(6) 0.019(7) 0.023(7)
C42B 0.041(7) 0.029(7) 0.059(8) -0.010(6) 0.016(7) -0.003(6)
C43B 0.023(5) 0.020(4) 0.032(5) -0.003(4) 0.018(4) 0.003(4)
C44B 0.029(5) 0.027(5) 0.029(5) 0.001(4) 0.013(4) 0.005(4)
C45B 0.029(5) 0.019(5) 0.034(5) 0.002(4) 0.016(4) 0.001(4)
C46B 0.031(5) 0.023(5) 0.032(5) -0.005(4) 0.018(4) 0.002(4)
C47B 0.027(5) 0.023(5) 0.032(5) 0.002(4) 0.015(4) 0.000(4)
C48B 0.023(5) 0.019(4) 0.030(5) -0.001(4) 0.018(4) 0.004(4)
C49B 0.037(6) 0.032(5) 0.038(5) 0.000(4) 0.023(4) 0.000(4)
C50B 0.082(11) 0.079(10) 0.057(9) 0.013(8) 0.048(8) 0.002(8)
C51B 0.076(9) 0.086(11) 0.075(10) -0.005(9) 0.047(8) 0.017(8)
C52B 0.099(11) 0.097(11) 0.065(9) -0.011(9) 0.031(9) -0.010(10)
C53B 0.034(5) 0.025(5) 0.035(5) 0.000(4) 0.015(4) -0.001(4)
C54B 0.066(9) 0.054(9) 0.053(8) 0.004(7) 0.011(7) 0.001(8)
C55B 0.052(9) 0.032(7) 0.053(8) 0.003(6) 0.030(7) 0.002(7)
C56B 0.055(8) 0.054(9) 0.070(9) 0.014(7) 0.046(7) 0.002(7)
Si1B 0.0212(19) 0.029(2) 0.0338(19) -0.0006(16) 0.0225(17) -0.0052(17)
S1B 0.038(2) 0.029(2) 0.041(2) -0.0053(16) 0.0198(18) -0.0061(17)
S2B 0.028(2) 0.046(2) 0.042(2) -0.0006(19) 0.0209(18) -0.0109(18)
Ni1C 0.0210(9) 0.0143(8) 0.0304(9) -0.0024(7) 0.0172(8) 0.0000(7)
N1C 0.025(5) 0.017(4) 0.039(6) -0.007(4) 0.022(5) -0.002(4)
N2C 0.026(5) 0.018(5) 0.028(5) 0.000(4) 0.014(5) 0.007(4)
N3C 0.024(5) 0.026(5) 0.023(5) -0.007(4) 0.016(4) 0.001(4)
N4C 0.022(5) 0.024(5) 0.034(5) 0.000(5) 0.015(5) 0.001(4)
C1C 0.025(5) 0.024(5) 0.029(5) -0.001(4) 0.015(4) 0.003(4)
C2C 0.035(6) 0.030(5) 0.046(6) 0.001(4) 0.020(5) 0.004(4)
C3C 0.033(5) 0.031(5) 0.038(5) 0.006(4) 0.015(4) -0.002(4)
C4C 0.022(5) 0.019(5) 0.026(5) -0.003(4) 0.012(4) 0.001(4)
C5C 0.022(5) 0.028(5) 0.029(5) 0.003(4) 0.013(4) 0.000(4)
C6C 0.023(5) 0.027(4) 0.026(5) -0.001(4) 0.016(4) 0.000(4)
C7C 0.034(5) 0.035(5) 0.043(6) -0.004(4) 0.020(5) 0.002(4)
C8C 0.029(5) 0.036(5) 0.045(6) 0.001(5) 0.016(5) 0.002(4)
C9C 0.027(5) 0.024(5) 0.027(5) -0.005(4) 0.013(4) -0.001(4)
C10C 0.027(5) 0.020(4) 0.028(5) 0.000(4) 0.013(4) 0.003(4)
C11C 0.029(4) 0.017(5) 0.027(5) 0.003(4) 0.009(4) 0.000(4)
C12C 0.030(5) 0.032(5) 0.037(5) 0.006(4) 0.016(4) 0.000(4)
C13C 0.033(5) 0.028(5) 0.041(5) 0.002(4) 0.014(4) -0.002(4)
C14C 0.025(4) 0.024(5) 0.032(5) -0.001(4) 0.010(4) -0.003(4)
C15C 0.028(5) 0.032(5) 0.034(5) 0.000(4) 0.011(4) -0.003(4)
C16C 0.029(5) 0.029(5) 0.029(5) 0.001(4) 0.017(4) 0.000(4)
C17C 0.031(5) 0.038(5) 0.048(6) -0.004(5) 0.018(5) 0.001(4)
C18C 0.032(5) 0.034(5) 0.045(6) -0.002(5) 0.018(5) 0.007(4)
C19C 0.022(5) 0.022(4) 0.034(5) -0.002(4) 0.016(4) 0.005(4)
C20C 0.028(5) 0.027(5) 0.028(5) 0.000(4) 0.016(4) 0.004(4)
C21C 0.024(5) 0.026(5) 0.030(5) -0.003(4) 0.014(4) -0.002(4)
C22C 0.035(5) 0.035(6) 0.037(5) 0.003(4) 0.014(4) -0.003(4)
C23C 0.058(9) 0.061(9) 0.060(9) -0.011(8) 0.033(8) 0.009(8)
C24C 0.037(7) 0.052(8) 0.035(6) -0.007(6) 0.019(6) -0.005(6)
C25C 0.057(9) 0.047(8) 0.055(8) 0.010(7) 0.039(7) 0.005(7)
C26C 0.028(5) 0.034(5) 0.034(5) -0.003(4) 0.014(4) -0.002(4)
C27C 0.045(6) 0.048(6) 0.054(6) 0.001(5) 0.013(5) -0.012(5)
C28C 0.044(6) 0.049(7) 0.057(7) 0.001(5) 0.016(5) -0.008(5)
C29C 0.030(5) 0.027(5) 0.035(5) 0.001(4) 0.014(4) -0.002(4)
C30C 0.037(5) 0.028(5) 0.035(5) -0.002(4) 0.007(4) 0.001(4)
C31C 0.044(6) 0.044(6) 0.047(5) 0.003(5) 0.014(4) 0.000(5)
C32C 0.026(5) 0.033(5) 0.038(5) 0.006(4) 0.013(4) 0.006(4)
C33C 0.030(5) 0.031(5) 0.034(5) 0.006(4) 0.016(4) 0.002(4)
C34C 0.024(5) 0.024(5) 0.030(5) -0.003(4) 0.009(4) 0.004(4)
C35C 0.056(7) 0.057(7) 0.059(6) 0.004(5) 0.012(5) 0.002(5)
C36C 0.080(11) 0.090(11) 0.084(11) -0.004(9) 0.023(8) -0.017(9)
C37C 0.087(12) 0.090(11) 0.084(11) 0.005(9) 0.001(9) 0.016(9)
C38C 0.082(11) 0.085(11) 0.057(8) 0.005(8) 0.015(8) -0.014(9)
C39C 0.036(6) 0.026(5) 0.035(5) -0.006(4) 0.014(4) 0.009(4)
C40C 0.079(10) 0.033(7) 0.054(8) -0.004(6) 0.030(8) 0.005(8)
C41C 0.054(8) 0.032(7) 0.064(9) 0.007(7) 0.026(7) 0.007(7)
C42C 0.055(8) 0.046(9) 0.074(10) -0.015(8) 0.022(7) 0.002(7)
C43C 0.025(5) 0.018(4) 0.030(5) 0.001(4) 0.016(4) 0.007(4)
C44C 0.029(5) 0.029(5) 0.032(5) 0.003(4) 0.017(4) 0.002(4)
C45C 0.030(5) 0.028(5) 0.033(5) -0.002(4) 0.014(4) 0.004(4)
C46C 0.030(5) 0.025(5) 0.034(5) -0.006(4) 0.013(4) 0.003(4)
C47C 0.028(5) 0.025(5) 0.036(5) 0.000(4) 0.014(4) 0.003(4)
C48C 0.031(5) 0.023(5) 0.031(5) -0.001(4) 0.015(4) -0.002(4)
C49C 0.046(6) 0.039(6) 0.038(5) -0.002(4) 0.020(5) 0.003(5)
C50C 0.080(10) 0.055(8) 0.067(10) 0.011(7) 0.039(8) 0.005(8)
C51C 0.067(9) 0.070(10) 0.063(9) 0.005(8) 0.044(7) 0.010(8)
C52C 0.088(10) 0.099(11) 0.054(8) -0.016(8) 0.041(8) -0.038(9)
C53C 0.040(6) 0.034(5) 0.049(6) 0.002(5) 0.021(5) -0.001(5)
C54C 0.061(8) 0.023(6) 0.048(7) 0.016(5) 0.016(7) -0.005(7)
C55C 0.051(8) 0.014(5) 0.051(7) 0.002(5) 0.032(7) -0.005(6)
C56C 0.046(7) 0.038(8) 0.070(9) 0.011(7) 0.040(7) 0.004(6)
Si1C 0.033(2) 0.033(2) 0.036(2) -0.0013(18) 0.0239(19) -0.0023(19)
S1C 0.056(3) 0.034(2) 0.040(2) -0.0031(17) 0.023(2) -0.012(2)
S2C 0.0278(19) 0.033(2) 0.051(2) -0.0065(18) 0.0212(18) -0.0058(17)
Ni1D 0.0215(9) 0.0151(9) 0.0277(8) -0.0018(6) 0.0132(8) 0.0003(7)
N1D 0.024(5) 0.024(5) 0.034(6) -0.003(5) 0.013(5) -0.001(4)
N2D 0.027(5) 0.025(5) 0.033(5) -0.009(5) 0.010(5) 0.006(4)
N3D 0.018(5) 0.022(5) 0.031(5) 0.005(4) 0.010(5) 0.004(4)
N4D 0.021(5) 0.021(5) 0.028(5) -0.005(4) 0.009(5) 0.002(4)
C1D 0.025(4) 0.023(5) 0.028(5) -0.003(4) 0.011(4) 0.000(4)
C2D 0.033(5) 0.026(5) 0.039(5) 0.003(4) 0.010(4) -0.002(4)
C3D 0.031(5) 0.026(5) 0.041(5) -0.001(4) 0.012(4) 0.001(4)
C4D 0.030(5) 0.028(5) 0.029(5) 0.006(4) 0.013(4) 0.000(4)
C5D 0.031(5) 0.033(5) 0.029(5) -0.002(4) 0.014(4) 0.004(4)
C6D 0.026(5) 0.031(5) 0.040(5) 0.000(4) 0.014(4) 0.002(4)
C7D 0.032(5) 0.034(5) 0.047(6) 0.003(5) 0.015(5) -0.003(4)
C8D 0.032(5) 0.025(5) 0.038(5) -0.001(4) 0.015(4) 0.004(4)
C9D 0.028(5) 0.023(4) 0.031(5) 0.000(4) 0.011(4) 0.002(4)
C10D 0.021(5) 0.015(4) 0.024(4) 0.006(4) 0.014(4) 0.005(4)
C11D 0.027(5) 0.016(4) 0.024(4) -0.004(4) 0.014(4) 0.002(4)
C12D 0.027(5) 0.024(5) 0.035(5) -0.003(4) 0.009(4) -0.005(4)
C13D 0.027(5) 0.021(5) 0.031(5) 0.001(4) 0.009(4) 0.001(4)
C14D 0.018(5) 0.019(4) 0.022(4) 0.003(4) 0.006(4) 0.002(4)
C15D 0.025(5) 0.027(5) 0.030(5) 0.001(4) 0.013(4) 0.002(4)
C16D 0.025(5) 0.028(5) 0.030(5) -0.001(4) 0.011(4) 0.002(4)
C17D 0.038(6) 0.043(6) 0.053(6) 0.000(5) 0.026(5) 0.003(4)
C18D 0.029(5) 0.026(5) 0.041(5) 0.003(4) 0.017(4) 0.004(4)
C19D 0.022(5) 0.023(5) 0.030(5) -0.003(4) 0.014(4) 0.001(4)
C20D 0.030(5) 0.025(5) 0.033(5) -0.001(4) 0.010(4) -0.001(4)
C21D 0.028(5) 0.029(5) 0.030(5) 0.000(4) 0.012(4) 0.002(4)
C22D 0.033(5) 0.038(6) 0.033(5) -0.006(4) 0.018(4) -0.001(4)
C23D 0.045(8) 0.052(8) 0.061(9) -0.003(7) 0.024(7) 0.006(7)
C24D 0.038(8) 0.049(8) 0.057(8) -0.002(7) 0.019(7) -0.010(7)
C25D 0.038(8) 0.046(8) 0.051(8) -0.014(7) 0.020(7) -0.005(6)
C26D 0.023(5) 0.027(5) 0.031(5) 0.001(4) 0.016(4) -0.004(4)
C27D 0.048(6) 0.050(6) 0.046(6) 0.004(5) 0.025(5) -0.008(5)
C28D 0.046(6) 0.048(6) 0.056(6) 0.002(5) 0.023(5) -0.008(5)
C29D 0.033(5) 0.026(5) 0.032(5) -0.002(4) 0.011(4) 0.003(4)
C30D 0.030(5) 0.025(5) 0.035(5) 0.000(4) 0.014(4) 0.001(4)
C31D 0.030(5) 0.030(5) 0.033(5) -0.002(4) 0.009(4) -0.001(4)
C32D 0.024(5) 0.026(5) 0.032(5) -0.006(4) 0.013(4) 0.001(4)
C33D 0.030(5) 0.028(5) 0.037(5) -0.005(4) 0.013(4) 0.002(4)
C34D 0.031(5) 0.029(5) 0.030(5) 0.000(4) 0.017(4) 0.004(4)
C35D 0.049(6) 0.052(6) 0.045(6) -0.002(5) 0.025(5) -0.001(5)
C36D 0.090(11) 0.071(9) 0.072(10) 0.006(8) 0.045(9) 0.005(8)
C37D 0.069(9) 0.089(11) 0.089(11) 0.001(9) 0.052(8) 0.009(8)
C38D 0.097(11) 0.081(10) 0.065(9) -0.023(9) 0.026(9) -0.008(9)
C39D 0.037(6) 0.031(5) 0.040(5) -0.002(4) 0.017(5) 0.005(5)
C40D 0.065(9) 0.040(8) 0.056(8) 0.001(7) 0.013(7) 0.013(7)
C41D 0.041(8) 0.026(6) 0.051(7) 0.003(6) 0.020(6) 0.002(6)
C42D 0.061(8) 0.049(9) 0.076(10) 0.009(7) 0.039(8) 0.006(7)
C43D 0.027(5) 0.025(5) 0.030(5) -0.002(4) 0.012(4) 0.005(4)
C44D 0.029(5) 0.030(5) 0.035(5) -0.009(4) 0.011(4) 0.001(4)
C45D 0.033(5) 0.031(5) 0.032(5) -0.003(4) 0.011(4) 0.004(4)
C46D 0.030(5) 0.030(5) 0.036(5) 0.003(4) 0.011(4) 0.006(4)
C47D 0.032(5) 0.017(4) 0.026(4) 0.008(4) 0.015(4) 0.002(4)
C48D 0.023(5) 0.022(5) 0.027(5) 0.003(4) 0.009(4) 0.003(4)
C49D 0.041(6) 0.044(6) 0.043(6) 0.003(5) 0.010(4) -0.001(5)
C50D 0.075(11) 0.063(9) 0.076(11) -0.018(8) 0.007(8) -0.012(8)
C51D 0.057(9) 0.072(10) 0.073(10) -0.007(9) 0.010(8) 0.007(8)
C52D 0.095(12) 0.092(12) 0.074(10) 0.022(9) 0.014(8) -0.011(10)
C53D 0.028(5) 0.023(5) 0.033(5) 0.001(4) 0.010(4) 0.005(4)
C54D 0.058(9) 0.034(7) 0.039(6) 0.001(6) 0.023(7) 0.003(7)
C55D 0.038(7) 0.018(6) 0.041(7) 0.004(5) 0.011(6) 0.004(6)
C56D 0.037(7) 0.031(7) 0.056(8) -0.006(6) 0.017(6) -0.004(6)
Si1D 0.023(2) 0.033(2) 0.042(2) -0.0017(19) 0.0127(19) -0.0010(18)
S1D 0.060(3) 0.053(3) 0.035(2) 0.007(2) 0.017(2) -0.015(3)
S2D 0.031(2) 0.038(2) 0.045(2) 0.0038(18) 0.0243(19) -0.0051(18)
Cl1 0.147(9) 0.223(14) 0.120(8) 0.015(9) 0.047(7) -0.061(10)
Cl2 0.235(13) 0.070(5) 0.172(11) 0.027(6) 0.051(10) -0.016(7)
Cl3 0.315(19) 0.272(19) 0.212(16) 0.021(16) 0.049(15) -0.021(17)
Cl4 0.170(11) 0.227(14) 0.127(9) 0.023(10) 0.057(8) 0.012(11)
Cl5 0.150(11) 0.319(18) 0.145(10) 0.076(13) 0.020(9) 0.053(13)
Cl6 0.323(18) 0.34(2) 0.251(17) -0.006(16) 0.207(16) 0.026(17)
Cl7 0.246(14) 0.129(9) 0.192(13) -0.038(9) 0.119(12) 0.004(10)
Cl8 0.113(8) 0.190(12) 0.133(8) 0.061(9) 0.010(7) -0.014(8)

loop_
_atom_type_symbol
_atom_type_description
_atom_type_scat_dispersion_real
_atom_type_scat_dispersion_imag
_atom_type_scat_source
C C 0.0030 0.0020 'International Tables Vol C Tables 4.2.6.8 and 6.1.1.4'
H H 0.0000 0.0000 'International Tables Vol C Tables 4.2.6.8 and 6.1.1.4'
N N 0.0060 0.0030 'International Tables Vol C Tables 4.2.6.8 and 6.1.1.4'
Si Si 0.0780 0.0670 'International Tables Vol C Tables 4.2.6.8 and 6.1.1.4'
S S 0.1190 0.1180 'International Tables Vol C Tables 4.2.6.8 and 6.1.1.4'
Ni Ni 0.3580 1.0750 'International Tables Vol C Tables 4.2.6.8 and 6.1.1.4'
Cl Cl 0.1430 0.1530 'International Tables Vol C Tables 4.2.6.8 and 6.1.1.4'

loop_
_geom_angle_atom_site_label_1
_geom_angle_atom_site_label_2
_geom_angle_atom_site_label_3
_geom_angle
N1A Ni1A N2A 89.3(4)
N1A Ni1A N3A 177.6(5)
N1A Ni1A N4A 89.9(4)
N2A Ni1A N3A 90.7(4)
N2A Ni1A N4A 177.7(5)
N3A Ni1A N4A 90.1(4)
Ni1A N1A C1A 126.4(7)
Ni1A N1A C4A 128.3(7)
C1A N1A C4A 105.2(8)
Ni1A N2A C6A 127.2(8)
Ni1A N2A C9A 128.2(7)
C6A N2A C9A 104.3(9)
Ni1A N3A C11A 124.6(8)
Ni1A N3A C14A 128.0(7)
C11A N3A C14A 106.5(8)
Ni1A N4A C16A 126.5(8)
Ni1A N4A C19A 127.7(8)
C16A N4A C19A 105.8(9)
N1A C1A C2A 109.0(9)
N1A C1A C20A 125.7(10)
C2A C1A C20A 124.7(10)
C1A C2A H2A 126.2
C1A C2A C3A 107.5(10)
H2A C2A C3A 126.2
C2A C3A H3A 126.7
C2A C3A C4A 106.6(10)
H3A C3A C4A 126.7
N1A C4A C3A 111.4(9)
N1A C4A C5A 124.3(10)
C3A C4A C5A 124.3(11)
C4A C5A C6A 120.8(10)
C4A C5A C21A 119.3(10)
C6A C5A C21A 119.1(10)
N2A C6A C5A 124.8(10)
N2A C6A C7A 111.3(10)
C5A C6A C7A 123.4(11)
C6A C7A H7A 127.2
C6A C7A C8A 105.7(11)
H7A C7A C8A 127.2
C7A C8A H8A 126.1
C7A C8A C9A 107.9(11)
H8A C8A C9A 126.1
N2A C9A C8A 110.8(9)
N2A C9A C10A 123.6(10)
C8A C9A C10A 125.7(10)
C9A C10A C11A 121.6(10)
C9A C10A C29A 117.3(10)
C11A C10A C29A 120.2(10)
N3A C11A C10A 125.5(10)
N3A C11A C12A 109.3(9)
C10A C11A C12A 124.6(10)
C11A C12A H12A 126.8
C11A C12A C13A 106.3(10)
H12A C12A C13A 126.8
C12A C13A H13A 125.7
C12A C13A C14A 108.6(10)
H13A C13A C14A 125.7
N3A C14A C13A 109.1(9)
N3A C14A C15A 123.9(10)
C13A C14A C15A 126.9(10)
C14A C15A C16A 121.7(10)
C14A C15A C26A 120.5(10)
C16A C15A C26A 117.5(10)
N4A C16A C15A 125.0(10)
N4A C16A C17A 110.0(9)
C15A C16A C17A 123.8(11)
C16A C17A H17A 126.2
C16A C17A C18A 107.5(11)
H17A C17A C18A 126.2
C17A C18A H18A 126.4
C17A C18A C19A 107.2(11)
H18A C18A C19A 126.4
N4A C19A C18A 109.5(10)
N4A C19A C20A 125.2(10)
C18A C19A C20A 124.5(11)
C1A C20A C19A 121.7(10)
C1A C20A C43A 120.3(10)
C19A C20A C43A 117.8(10)
C5A C21A C22A 175.2(15)
C21A C22A Si1A 171.9(13)
H23A C23A H23B 109.5
H23A C23A H23C 109.5
H23A C23A Si1A 109.5
H23B C23A H23C 109.5
H23B C23A Si1A 109.5
H23C C23A Si1A 109.5
H24A C24A H24B 109.5
H24A C24A H24C 109.5
H24A C24A Si1A 109.5
H24B C24A H24C 109.5
H24B C24A Si1A 109.5
H24C C24A Si1A 109.5
H25A C25A H25B 109.5
H25A C25A H25C 109.5
H25A C25A Si1A 109.5
H25B C25A H25C 109.5
H25B C25A Si1A 109.5
H25C C25A Si1A 109.5
C15A C26A H26A 105.7
C15A C26A S1A 118.5(9)
C15A C26A S2A 113.5(9)
H26A C26A S1A 105.7
H26A C26A S2A 105.7
S1A C26A S2A 106.7(6)
H27A C27A H27B 107.8
H27A C27A C28A 109.1
H27A C27A S1A 109.1
H27B C27A C28A 109.1
H27B C27A S1A 109.1
C28A C27A S1A 112.4(10)
C27A C28A H28A 108.6
C27A C28A H28B 108.6
C27A C28A S2A 114.7(11)
H28A C28A H28B 107.6
H28A C28A S2A 108.6
H28B C28A S2A 108.6
C10A C29A C30A 118.0(10)
C10A C29A C34A 122.0(10)
C30A C29A C34A 120.0(10)
C29A C30A H30A 119.9
C29A C30A C31A 120.2(10)
H30A C30A C31A 119.9
C30A C31A C32A 118.2(10)
C30A C31A C35A 118.9(10)
C32A C31A C35A 122.9(11)
C31A C32A H32A 119.2
C31A C32A C33A 121.6(11)
H32A C32A C33A 119.2
C32A C33A C34A 118.4(10)
C32A C33A C39A 121.1(10)
C34A C33A C39A 120.5(10)
C29A C34A C33A 121.5(10)
C29A C34A H34A 119.2
C33A C34A H34A 119.2
C31A C35A C36A 111.1(12)
C31A C35A C37A 112.5(13)
C31A C35A C38A 109.8(13)
C36A C35A C37A 112.1(15)
C36A C35A C38A 104.8(15)
C37A C35A C38A 106.1(16)
C35A C36A H36A 109.5
C35A C36A H36B 109.5
C35A C36A H36C 109.5
H36A C36A H36B 109.5
H36A C36A H36C 109.5
H36B C36A H36C 109.5
C35A C37A H37A 109.5
C35A C37A H37B 109.5
C35A C37A H37C 109.5
H37A C37A H37B 109.5
H37A C37A H37C 109.5
H37B C37A H37C 109.5
C35A C38A H38A 109.5
C35A C38A H38B 109.5
C35A C38A H38C 109.5
H38A C38A H38B 109.5
H38A C38A H38C 109.5
H38B C38A H38C 109.5
C33A C39A C40A 110.3(11)
C33A C39A C41A 114.3(11)
C33A C39A C42A 107.7(12)
C40A C39A C41A 110.6(12)
C40A C39A C42A 109.5(14)
C41A C39A C42A 104.2(13)
C39A C40A H40A 109.5
C39A C40A H40B 109.5
C39A C40A H40C 109.5
H40A C40A H40B 109.5
H40A C40A H40C 109.5
H40B C40A H40C 109.5
C39A C41A H41A 109.5
C39A C41A H41B 109.5
C39A C41A H41C 109.5
H41A C41A H41B 109.5
H41A C41A H41C 109.5
H41B C41A H41C 109.5
C39A C42A H42A 109.5
C39A C42A H42B 109.5
C39A C42A H42C 109.5
H42A C42A H42B 109.5
H42A C42A H42C 109.5
H42B C42A H42C 109.5
C20A C43A C44A 119.1(10)
C20A C43A C48A 120.3(10)
C44A C43A C48A 120.5(10)
C43A C44A H44A 119.6
C43A C44A C45A 120.8(11)
H44A C44A C45A 119.6
C44A C45A C46A 118.1(10)
C44A C45A C49A 122.3(11)
C46A C45A C49A 119.5(10)
C45A C46A H46A 119.1
C45A C46A C47A 121.9(10)
H46A C46A C47A 119.1
C46A C47A C48A 118.7(10)
C46A C47A C53A 123.0(10)
C48A C47A C53A 118.2(10)
C43A C48A C47A 119.9(10)
C43A C48A H48A 120.1
C47A C48A H48A 120.1
C45A C49A C50A 112.8(13)
C45A C49A C51A 111.2(12)
C45A C49A C52A 108.5(12)
C50A C49A C51A 103.2(15)
C50A C49A C52A 114.2(16)
C51A C49A C52A 106.7(14)
C49A C50A H50A 109.5
C49A C50A H50B 109.5
C49A C50A H50C 109.5
H50A C50A H50B 109.5
H50A C50A H50C 109.5
H50B C50A H50C 109.5
C49A C51A H51A 109.5
C49A C51A H51B 109.5
C49A C51A H51C 109.5
H51A C51A H51B 109.5
H51A C51A H51C 109.5
H51B C51A H51C 109.5
C49A C52A H52A 109.5
C49A C52A H52B 109.5
C49A C52A H52C 109.5
H52A C52A H52B 109.5
H52A C52A H52C 109.5
H52B C52A H52C 109.5
C47A C53A C54A 109.9(10)
C47A C53A C55A 111.0(10)
C47A C53A C56A 110.8(11)
C54A C53A C55A 109.4(11)
C54A C53A C56A 109.0(11)
C55A C53A C56A 106.7(11)
C53A C54A H54A 109.5
C53A C54A H54B 109.5
C53A C54A H54C 109.5
H54A C54A H54B 109.5
H54A C54A H54C 109.5
H54B C54A H54C 109.5
C53A C55A H55A 109.5
C53A C55A H55B 109.5
C53A C55A H55C 109.5
H55A C55A H55B 109.5
H55A C55A H55C 109.5
H55B C55A H55C 109.5
C53A C56A H56A 109.5
C53A C56A H56B 109.5
C53A C56A H56C 109.5
H56A C56A H56B 109.5
H56A C56A H56C 109.5
H56B C56A H56C 109.5
C22A Si1A C23A 105.9(7)
C22A Si1A C24A 109.0(7)
C22A Si1A C25A 108.5(7)
C23A Si1A C24A 110.7(8)
C23A Si1A C25A 109.7(8)
C24A Si1A C25A 112.7(9)
C26A S1A C27A 91.0(7)
C26A S2A C28A 92.8(7)
N1B Ni1B N2B 89.7(4)
N1B Ni1B N3B 177.9(5)
N1B Ni1B N4B 89.6(4)
N2B Ni1B N3B 90.8(4)
N2B Ni1B N4B 179.0(5)
N3B Ni1B N4B 89.9(4)
Ni1B N1B C1B 128.2(7)
Ni1B N1B C4B 128.1(8)
C1B N1B C4B 103.5(8)
Ni1B N2B C6B 126.6(8)
Ni1B N2B C9B 127.1(7)
C6B N2B C9B 105.9(9)
Ni1B N3B C11B 126.3(8)
Ni1B N3B C14B 127.6(8)
C11B N3B C14B 106.1(9)
Ni1B N4B C16B 126.6(8)
Ni1B N4B C19B 127.4(8)
C16B N4B C19B 105.9(9)
N1B C1B C2B 109.6(9)
N1B C1B C20B 122.7(10)
C2B C1B C20B 127.2(10)
C1B C2B H2B 125.8
C1B C2B C3B 108.4(11)
H2B C2B C3B 125.8
C2B C3B H3B 126.6
C2B C3B C4B 106.8(11)
H3B C3B C4B 126.6
N1B C4B C3B 111.7(10)
N1B C4B C5B 123.9(10)
C3B C4B C5B 124.4(11)
C4B C5B C6B 120.8(10)
C4B C5B C21B 120.0(11)
C6B C5B C21B 118.8(10)
N2B C6B C5B 125.4(10)
N2B C6B C7B 111.0(10)
C5B C6B C7B 123.0(10)
C6B C7B H7B 127.2
C6B C7B C8B 105.5(11)
H7B C7B C8B 127.2
C7B C8B H8B 126.1
C7B C8B C9B 107.8(11)
H8B C8B C9B 126.1
N2B C9B C8B 109.7(9)
N2B C9B C10B 126.0(10)
C8B C9B C10B 123.7(10)
C9B C10B C11B 122.4(10)
C9B C10B C29B 118.5(10)
C11B C10B C29B 119.1(10)
N3B C11B C10B 123.7(10)
N3B C11B C12B 109.3(9)
C10B C11B C12B 125.7(11)
C11B C12B H12B 126.2
C11B C12B C13B 107.5(11)
H12B C12B C13B 126.2
C12B C13B H13B 126.7
C12B C13B C14B 106.7(10)
H13B C13B C14B 126.7
N3B C14B C13B 110.2(9)
N3B C14B C15B 124.7(10)
C13B C14B C15B 124.6(10)
C14B C15B C16B 120.6(10)
C14B C15B C26B 123.2(10)
C16B C15B C26B 115.8(10)
N4B C16B C15B 125.0(10)
N4B C16B C17B 109.6(9)
C15B C16B C17B 125.4(11)
C16B C17B H17B 126.4
C16B C17B C18B 107.3(11)
H17B C17B C18B 126.4
C17B C18B H18B 126.4
C17B C18B C19B 107.2(11)
H18B C18B C19B 126.4
N4B C19B C18B 109.4(10)
N4B C19B C20B 125.6(10)
C18B C19B C20B 124.7(11)
C1B C20B C19B 123.1(10)
C1B C20B C43B 120.0(10)
C19B C20B C43B 116.8(10)
C5B C21B C22B 177.6(16)
C21B C22B Si1B 174.0(14)
H23D C23B H23E 109.5
H23D C23B H23F 109.5
H23D C23B Si1B 109.5
H23E C23B H23F 109.5
H23E C23B Si1B 109.5
H23F C23B Si1B 109.5
H24D C24B H24E 109.5
H24D C24B H24F 109.5
H24D C24B Si1B 109.5
H24E C24B H24F 109.5
H24E C24B Si1B 109.5
H24F C24B Si1B 109.5
H25D C25B H25E 109.5
H25D C25B H25F 109.5
H25D C25B Si1B 109.5
H25E C25B H25F 109.5
H25E C25B Si1B 109.5
H25F C25B Si1B 109.5
C15B C26B H26B 106.6
C15B C26B S1B 116.8(9)
C15B C26B S2B 114.0(9)
H26B C26B S1B 106.6
H26B C26B S2B 106.6
S1B C26B S2B 105.6(6)
H27C C27B H27D 108.0
H27C C27B C28B 109.3
H27C C27B S1B 109.3
H27D C27B C28B 109.3
H27D C27B S1B 109.3
C28B C27B S1B 111.5(10)
C27B C28B H28C 109.1
C27B C28B H28D 109.1
C27B C28B S2B 112.6(10)
H28C C28B H28D 107.8
H28C C28B S2B 109.1
H28D C28B S2B 109.1
C10B C29B C30B 121.4(11)
C10B C29B C34B 117.7(10)
C30B C29B C34B 120.6(11)
C29B C30B H30B 119.8
C29B C30B C31B 120.4(12)
H30B C30B C31B 119.8
C30B C31B C32B 117.4(12)
C30B C31B C35B 121.0(13)
C32B C31B C35B 121.4(13)
C31B C32B H32B 118.8
C31B C32B C33B 122.4(12)
H32B C32B C33B 118.8
C32B C33B C34B 119.5(11)
C32B C33B C39B 121.5(11)
C34B C33B C39B 119.0(10)
C29B C34B C33B 119.5(11)
C29B C34B H34B 120.2
C33B C34B H34B 120.2
C31B C35B C36B 113.2(16)
C31B C35B C37B 113.4(17)
C31B C35B C38B 112.3(18)
C36B C35B C37B 103.8(19)
C36B C35B C38B 113(2)
C37B C35B C38B 100.4(19)
C35B C36B H36D 109.5
C35B C36B H36E 109.5
C35B C36B H36F 109.5
H36D C36B H36E 109.5
H36D C36B H36F 109.5
H36E C36B H36F 109.5
C35B C37B H37D 109.5
C35B C37B H37E 109.5
C35B C37B H37F 109.5
H37D C37B H37E 109.5
H37D C37B H37F 109.5
H37E C37B H37F 109.5
C35B C38B H38D 109.5
C35B C38B H38E 109.5
C35B C38B H38F 109.5
H38D C38B H38E 109.5
H38D C38B H38F 109.5
H38E C38B H38F 109.5
C33B C39B C40B 111.1(12)
C33B C39B C41B 113.1(11)
C33B C39B C42B 109.4(12)
C40B C39B C41B 108.8(13)
C40B C39B C42B 109.2(13)
C41B C39B C42B 105.0(12)
C39B C40B H40D 109.5
C39B C40B H40E 109.5
C39B C40B H40F 109.5
H40D C40B H40E 109.5
H40D C40B H40F 109.5
H40E C40B H40F 109.5
C39B C41B H41D 109.5
C39B C41B H41E 109.5
C39B C41B H41F 109.5
H41D C41B H41E 109.5
H41D C41B H41F 109.5
H41E C41B H41F 109.5
C39B C42B H42D 109.5
C39B C42B H42E 109.5
C39B C42B H42F 109.5
H42D C42B H42E 109.5
H42D C42B H42F 109.5
H42E C42B H42F 109.5
C20B C43B C44B 119.4(10)
C20B C43B C48B 120.2(10)
C44B C43B C48B 120.3(10)
C43B C44B H44B 119.7
C43B C44B C45B 120.6(11)
H44B C44B C45B 119.7
C44B C45B C46B 118.5(11)
C44B C45B C49B 122.2(10)
C46B C45B C49B 119.1(10)
C45B C46B H46B 119.3
C45B C46B C47B 121.4(11)
H46B C46B C47B 119.3
C46B C47B C48B 119.1(10)
C46B C47B C53B 122.0(10)
C48B C47B C53B 118.8(10)
C43B C48B C47B 119.8(10)
C43B C48B H48B 120.1
C47B C48B H48B 120.1
C45B C49B C50B 112.5(12)
C45B C49B C51B 108.2(13)
C45B C49B C52B 109.0(13)
C50B C49B C51B 108.0(15)
C50B C49B C52B 111.7(16)
C51B C49B C52B 107.1(16)
C49B C50B H50D 109.5
C49B C50B H50E 109.5
C49B C50B H50F 109.5
H50D C50B H50E 109.5
H50D C50B H50F 109.5
H50E C50B H50F 109.5
C49B C51B H51D 109.5
C49B C51B H51E 109.5
C49B C51B H51F 109.5
H51D C51B H51E 109.5
H51D C51B H51F 109.5
H51E C51B H51F 109.5
C49B C52B H52D 109.5
C49B C52B H52E 109.5
C49B C52B H52F 109.5
H52D C52B H52E 109.5
H52D C52B H52F 109.5
H52E C52B H52F 109.5
C47B C53B C54B 107.9(12)
C47B C53B C55B 109.9(11)
C47B C53B C56B 111.5(12)
C54B C53B C55B 105.6(13)
C54B C53B C56B 113.8(14)
C55B C53B C56B 108.0(13)
C53B C54B H54D 109.5
C53B C54B H54E 109.5
C53B C54B H54F 109.5
H54D C54B H54E 109.5
H54D C54B H54F 109.5
H54E C54B H54F 109.5
C53B C55B H55D 109.5
C53B C55B H55E 109.5
C53B C55B H55F 109.5
H55D C55B H55E 109.5
H55D C55B H55F 109.5
H55E C55B H55F 109.5
C53B C56B H56D 109.5
C53B C56B H56E 109.5
C53B C56B H56F 109.5
H56D C56B H56E 109.5
H56D C56B H56F 109.5
H56E C56B H56F 109.5
C22B Si1B C23B 106.9(7)
C22B Si1B C24B 108.5(7)
C22B Si1B C25B 109.5(8)
C23B Si1B C24B 110.0(8)
C23B Si1B C25B 110.4(8)
C24B Si1B C25B 111.4(9)
C26B S1B C27B 90.4(6)
C26B S2B C28B 95.1(6)
N1C Ni1C N2C 90.2(4)
N1C Ni1C N3C 178.6(6)
N1C Ni1C N4C 91.2(4)
N2C Ni1C N3C 89.3(4)
N2C Ni1C N4C 178.4(5)
N3C Ni1C N4C 89.4(4)
Ni1C N1C C1C 125.9(8)
Ni1C N1C C4C 128.4(8)
C1C N1C C4C 105.6(9)
Ni1C N2C C6C 126.0(8)
Ni1C N2C C9C 128.3(8)
C6C N2C C9C 105.6(9)
Ni1C N3C C11C 126.2(8)
Ni1C N3C C14C 127.0(8)
C11C N3C C14C 106.1(9)
Ni1C N4C C16C 127.8(8)
Ni1C N4C C19C 127.2(8)
C16C N4C C19C 104.7(9)
N1C C1C C2C 108.6(10)
N1C C1C C20C 125.1(10)
C2C C1C C20C 126.2(11)
C1C C2C H2C 126.2
C1C C2C C3C 107.6(11)
H2C C2C C3C 126.2
C2C C3C H3C 126.4
C2C C3C C4C 107.2(11)
H3C C3C C4C 126.4
N1C C4C C3C 110.6(10)
N1C C4C C5C 124.4(10)
C3C C4C C5C 124.6(11)
C4C C5C C6C 121.5(10)
C4C C5C C21C 118.2(11)
C6C C5C C21C 120.1(11)
N2C C6C C5C 125.4(10)
N2C C6C C7C 111.1(10)
C5C C6C C7C 122.5(11)
C6C C7C H7C 127.0
C6C C7C C8C 105.9(12)
H7C C7C C8C 127.0
C7C C8C H8C 126.3
C7C C8C C9C 107.4(11)
H8C C8C C9C 126.3
N2C C9C C8C 109.9(10)
N2C C9C C10C 125.4(10)
C8C C9C C10C 124.5(11)
C9C C10C C11C 121.3(10)
C9C C10C C29C 119.0(10)
C11C C10C C29C 119.5(10)
N3C C11C C10C 125.0(10)
N3C C11C C12C 109.2(10)
C10C C11C C12C 124.5(11)
C11C C12C H12C 126.1
C11C C12C C13C 107.8(11)
H12C C12C C13C 126.1
C12C C13C H13C 126.2
C12C C13C C14C 107.6(11)
H13C C13C C14C 126.2
N3C C14C C13C 109.0(10)
N3C C14C C15C 125.4(10)
C13C C14C C15C 125.5(11)
C14C C15C C16C 120.0(11)
C14C C15C C26C 122.5(11)
C16C C15C C26C 117.4(11)
N4C C16C C15C 124.6(11)
N4C C16C C17C 111.1(10)
C15C C16C C17C 122.8(11)
C16C C17C H17C 127.0
C16C C17C C18C 106.0(11)
H17C C17C C18C 127.0
C17C C18C H18C 125.9
C17C C18C C19C 108.3(11)
H18C C18C C19C 125.8
N4C C19C C18C 109.8(10)
N4C C19C C20C 124.5(10)
C18C C19C C20C 125.6(11)
C1C C20C C19C 121.9(10)
C1C C20C C43C 120.1(10)
C19C C20C C43C 117.5(10)
C5C C21C C22C 179.4(18)
C21C C22C Si1C 175.2(16)
H23G C23C H23H 109.5
H23G C23C H23I 109.5
H23G C23C Si1C 109.5
H23H C23C H23I 109.5
H23H C23C Si1C 109.5
H23I C23C Si1C 109.5
H24G C24C H24H 109.5
H24G C24C H24I 109.5
H24G C24C Si1C 109.5
H24H C24C H24I 109.5
H24H C24C Si1C 109.5
H24I C24C Si1C 109.5
H25G C25C H25H 109.5
H25G C25C H25I 109.5
H25G C25C Si1C 109.5
H25H C25C H25I 109.5
H25H C25C Si1C 109.5
H25I C25C Si1C 109.5
C15C C26C H26C 106.6
C15C C26C S1C 117.6(9)
C15C C26C S2C 112.0(9)
H26C C26C S1C 106.6
H26C C26C S2C 106.6
S1C C26C S2C 106.9(7)
H27E C27C H27F 108.0
H27E C27C C28C 109.4
H27E C27C S1C 109.4
H27F C27C C28C 109.4
H27F C27C S1C 109.4
C28C C27C S1C 111.4(11)
C27C C28C H28E 109.3
C27C C28C H28F 109.3
C27C C28C S2C 111.7(11)
H28E C28C H28F 107.9
H28E C28C S2C 109.3
H28F C28C S2C 109.3
C10C C29C C30C 119.8(11)
C10C C29C C34C 120.6(11)
C30C C29C C34C 119.6(11)
C29C C30C H30C 118.9
C29C C30C C31C 122.2(12)
H30C C30C C31C 118.9
C30C C31C C32C 115.7(12)
C30C C31C C35C 119.4(12)
C32C C31C C35C 124.8(13)
C31C C32C H32C 118.3
C31C C32C C33C 123.3(12)
H32C C32C C33C 118.3
C32C C33C C34C 118.2(11)
C32C C33C C39C 121.5(11)
C34C C33C C39C 120.3(11)
C29C C34C C33C 120.9(11)
C29C C34C H34C 119.5
C33C C34C H34C 119.5
C31C C35C C36C 112.3(16)
C31C C35C C37C 117.3(16)
C31C C35C C38C 109.4(15)
C36C C35C C37C 116.2(18)
C36C C35C C38C 102.7(17)
C37C C35C C38C 96.3(17)
C35C C36C H36G 109.5
C35C C36C H36H 109.5
C35C C36C H36I 109.5
H36G C36C H36H 109.5
H36G C36C H36I 109.5
H36H C36C H36I 109.5
C35C C37C H37G 109.5
C35C C37C H37H 109.5
C35C C37C H37I 109.5
H37G C37C H37H 109.5
H37G C37C H37I 109.5
H37H C37C H37I 109.5
C35C C38C H38G 109.5
C35C C38C H38H 109.5
C35C C38C H38I 109.5
H38G C38C H38H 109.5
H38G C38C H38I 109.5
H38H C38C H38I 109.5
C33C C39C C40C 108.1(12)
C33C C39C C41C 113.4(12)
C33C C39C C42C 109.2(12)
C40C C39C C41C 111.0(13)
C40C C39C C42C 109.0(14)
C41C C39C C42C 106.0(13)
C39C C40C H40G 109.5
C39C C40C H40H 109.5
C39C C40C H40I 109.5
H40G C40C H40H 109.5
H40G C40C H40I 109.5
H40H C40C H40I 109.5
C39C C41C H41G 109.5
C39C C41C H41H 109.5
C39C C41C H41I 109.5
H41G C41C H41H 109.5
H41G C41C H41I 109.5
H41H C41C H41I 109.5
C39C C42C H42G 109.5
C39C C42C H42H 109.5
C39C C42C H42I 109.5
H42G C42C H42H 109.5
H42G C42C H42I 109.5
H42H C42C H42I 109.5
C20C C43C C44C 119.7(10)
C20C C43C C48C 121.4(10)
C44C C43C C48C 118.9(10)
C43C C44C H44C 119.3
C43C C44C C45C 121.5(11)
H44C C44C C45C 119.3
C44C C45C C46C 118.3(11)
C44C C45C C49C 120.9(11)
C46C C45C C49C 120.8(11)
C45C C46C H46C 118.9
C45C C46C C47C 122.2(11)
H46C C46C C47C 118.9
C46C C47C C48C 117.7(11)
C46C C47C C53C 123.2(11)
C48C C47C C53C 119.0(11)
C43C C48C C47C 121.2(11)
C43C C48C H48C 119.4
C47C C48C H48C 119.4
C45C C49C C50C 113.5(13)
C45C C49C C51C 111.1(13)
C45C C49C C52C 108.7(13)
C50C C49C C51C 105.9(15)
C50C C49C C52C 109.7(16)
C51C C49C C52C 107.8(15)
C49C C50C H50G 109.5
C49C C50C H50H 109.5
C49C C50C H50I 109.5
H50G C50C H50H 109.5
H50G C50C H50I 109.5
H50H C50C H50I 109.5
C49C C51C H51G 109.5
C49C C51C H51H 109.5
C49C C51C H51I 109.5
H51G C51C H51H 109.5
H51G C51C H51I 109.5
H51H C51C H51I 109.5
C49C C52C H52G 109.5
C49C C52C H52H 109.5
C49C C52C H52I 109.5
H52G C52C H52H 109.5
H52G C52C H52I 109.5
H52H C52C H52I 109.5
C47C C53C C54C 110.1(12)
C47C C53C C55C 111.1(11)
C47C C53C C56C 111.9(12)
C54C C53C C55C 107.5(12)
C54C C53C C56C 107.4(13)
C55C C53C C56C 108.6(12)
C53C C54C H54G 109.5
C53C C54C H54H 109.5
C53C C54C H54I 109.5
H54G C54C H54H 109.5
H54G C54C H54I 109.5
H54H C54C H54I 109.5
C53C C55C H55G 109.5
C53C C55C H55H 109.5
C53C C55C H55I 109.5
H55G C55C H55H 109.5
H55G C55C H55I 109.5
H55H C55C H55I 109.5
C53C C56C H56G 109.5
C53C C56C H56H 109.5
C53C C56C H56I 109.5
H56G C56C H56H 109.5
H56G C56C H56I 109.5
H56H C56C H56I 109.5
C22C Si1C C23C 106.4(9)
C22C Si1C C24C 107.5(7)
C22C Si1C C25C 108.6(8)
C23C Si1C C24C 112.3(9)
C23C Si1C C25C 110.4(9)
C24C Si1C C25C 111.4(9)
C26C S1C C27C 91.9(7)
C26C S2C C28C 95.3(7)
N1D Ni1D N2D 90.9(4)
N1D Ni1D N3D 178.4(5)
N1D Ni1D N4D 90.8(4)
N2D Ni1D N3D 90.0(4)
N2D Ni1D N4D 178.1(5)
N3D Ni1D N4D 88.3(4)
Ni1D N1D C1D 127.2(8)
Ni1D N1D C4D 126.8(8)
C1D N1D C4D 105.1(9)
Ni1D N2D C6D 127.8(8)
Ni1D N2D C9D 127.5(8)
C6D N2D C9D 104.7(9)
Ni1D N3D C11D 125.8(8)
Ni1D N3D C14D 127.6(8)
C11D N3D C14D 106.5(9)
Ni1D N4D C16D 128.9(8)
Ni1D N4D C19D 126.1(8)
C16D N4D C19D 104.9(9)
N1D C1D C2D 108.4(10)
N1D C1D C20D 123.4(10)
C2D C1D C20D 127.2(11)
C1D C2D H2D 125.8
C1D C2D C3D 108.5(11)
H2D C2D C3D 125.8
C2D C3D H3D 126.4
C2D C3D C4D 107.2(11)
H3D C3D C4D 126.4
N1D C4D C3D 110.4(10)
N1D C4D C5D 125.2(11)
C3D C4D C5D 124.3(11)
C4D C5D C6D 122.0(11)
C4D C5D C21D 120.1(11)
C6D C5D C21D 117.3(11)
N2D C6D C5D 123.3(11)
N2D C6D C7D 111.4(10)
C5D C6D C7D 124.8(11)
C6D C7D H7D 126.9
C6D C7D C8D 106.1(12)
H7D C7D C8D 126.9
C7D C8D H8D 126.6
C7D C8D C9D 106.8(11)
H8D C8D C9D 126.6
N2D C9D C8D 110.8(10)
N2D C9D C10D 126.0(11)
C8D C9D C10D 122.8(11)
C9D C10D C11D 121.6(10)
C9D C10D C29D 118.8(10)
C11D C10D C29D 119.6(10)
N3D C11D C10D 125.4(10)
N3D C11D C12D 108.4(9)
C10D C11D C12D 125.6(10)
C11D C12D H12D 126.0
C11D C12D C13D 107.9(11)
H12D C12D C13D 126.0
C12D C13D H13D 126.4
C12D C13D C14D 107.1(11)
H13D C13D C14D 126.4
N3D C14D C13D 109.8(10)
N3D C14D C15D 125.9(10)
C13D C14D C15D 123.8(11)
C14D C15D C16D 118.7(10)
C14D C15D C26D 121.5(10)
C16D C15D C26D 119.1(10)
N4D C16D C15D 126.1(11)
N4D C16D C17D 110.9(10)
C15D C16D C17D 122.9(11)
C16D C17D H17D 126.9
C16D C17D C18D 106.3(11)
H17D C17D C18D 126.9
C17D C18D H18D 126.3
C17D C18D C19D 107.5(11)
H18D C18D C19D 126.3
N4D C19D C18D 110.1(10)
N4D C19D C20D 125.9(10)
C18D C19D C20D 123.9(11)
C1D C20D C19D 122.0(11)
C1D C20D C43D 118.3(11)
C19D C20D C43D 119.7(11)
C5D C21D C22D 177.0(17)
C21D C22D Si1D 171.2(15)
H23J C23D H23K 109.5
H23J C23D H23L 109.5
H23J C23D Si1D 109.5
H23K C23D H23L 109.5
H23K C23D Si1D 109.5
H23L C23D Si1D 109.5
H24J C24D H24K 109.5
H24J C24D H24L 109.5
H24J C24D Si1D 109.5
H24K C24D H24L 109.5
H24K C24D Si1D 109.5
H24L C24D Si1D 109.5
H25J C25D H25K 109.5
H25J C25D H25L 109.5
H25J C25D Si1D 109.5
H25K C25D H25L 109.5
H25K C25D Si1D 109.5
H25L C25D Si1D 109.5
C15D C26D H26D 105.9
C15D C26D S1D 117.6(9)
C15D C26D S2D 114.0(9)
H26D C26D S1D 105.9
H26D C26D S2D 105.9
S1D C26D S2D 106.7(6)
H27G C27D H27H 108.0
H27G C27D C28D 109.4
H27G C27D S1D 109.4
H27H C27D C28D 109.4
H27H C27D S1D 109.4
C28D C27D S1D 111.2(10)
C27D C28D H28G 109.6
C27D C28D H28H 109.6
C27D C28D S2D 110.5(10)
H28G C28D H28H 108.1
H28G C28D S2D 109.6
H28H C28D S2D 109.6
C10D C29D C30D 119.0(11)
C10D C29D C34D 120.1(11)
C30D C29D C34D 120.9(11)
C29D C30D H30D 119.6
C29D C30D C31D 120.9(12)
H30D C30D C31D 119.6
C30D C31D C32D 117.2(11)
C30D C31D C35D 123.3(12)
C32D C31D C35D 119.4(11)
C31D C32D H32D 119.0
C31D C32D C33D 122.0(11)
H32D C32D C33D 119.0
C32D C33D C34D 119.2(11)
C32D C33D C39D 121.6(11)
C34D C33D C39D 119.0(11)
C29D C34D C33D 119.7(11)
C29D C34D H34D 120.2
C33D C34D H34D 120.2
C31D C35D C36D 112.8(14)
C31D C35D C37D 112.2(15)
C31D C35D C38D 107.6(14)
C36D C35D C37D 109.7(17)
C36D C35D C38D 112.1(17)
C37D C35D C38D 101.9(17)
C35D C36D H36J 109.5
C35D C36D H36K 109.5
C35D C36D H36L 109.5
H36J C36D H36K 109.5
H36J C36D H36L 109.5
H36K C36D H36L 109.5
C35D C37D H37J 109.5
C35D C37D H37K 109.5
C35D C37D H37L 109.5
H37J C37D H37K 109.5
H37J C37D H37L 109.5
H37K C37D H37L 109.5
C35D C38D H38J 109.5
C35D C38D H38K 109.5
C35D C38D H38L 109.5
H38J C38D H38K 109.5
H38J C38D H38L 109.5
H38K C38D H38L 109.5
C33D C39D C40D 109.7(12)
C33D C39D C41D 113.1(11)
C33D C39D C42D 109.4(12)
C40D C39D C41D 108.7(13)
C40D C39D C42D 109.8(14)
C41D C39D C42D 106.0(13)
C39D C40D H40J 109.5
C39D C40D H40K 109.5
C39D C40D H40L 109.5
H40J C40D H40K 109.5
H40J C40D H40L 109.5
H40K C40D H40L 109.5
C39D C41D H41J 109.5
C39D C41D H41K 109.5
C39D C41D H41L 109.5
H41J C41D H41K 109.5
H41J C41D H41L 109.5
H41K C41D H41L 109.5
C39D C42D H42J 109.5
C39D C42D H42K 109.5
C39D C42D H42L 109.5
H42J C42D H42K 109.5
H42J C42D H42L 109.5
H42K C42D H42L 109.5
C20D C43D C44D 119.8(11)
C20D C43D C48D 120.6(11)
C44D C43D C48D 119.6(10)
C43D C44D H44D 120.4
C43D C44D C45D 119.3(11)
H44D C44D C45D 120.4
C44D C45D C46D 119.6(11)
C44D C45D C49D 121.6(11)
C46D C45D C49D 118.8(11)
C45D C46D H46D 118.9
C45D C46D C47D 122.1(11)
H46D C46D C47D 118.9
C46D C47D C48D 117.1(11)
C46D C47D C53D 122.9(10)
C48D C47D C53D 120.0(10)
C43D C48D C47D 122.3(11)
C43D C48D H48D 118.9
C47D C48D H48D 118.9
C45D C49D C50D 111.1(13)
C45D C49D C51D 112.1(14)
C45D C49D C52D 110.1(15)
C50D C49D C51D 107.7(16)
C50D C49D C52D 110.4(17)
C51D C49D C52D 105.3(16)
C49D C50D H50J 109.5
C49D C50D H50K 109.5
C49D C50D H50L 109.5
H50J C50D H50K 109.5
H50J C50D H50L 109.5
H50K C50D H50L 109.5
C49D C51D H51J 109.5
C49D C51D H51K 109.5
C49D C51D H51L 109.5
H51J C51D H51K 109.5
H51J C51D H51L 109.5
H51K C51D H51L 109.5
C49D C52D H52J 109.5
C49D C52D H52K 109.5
C49D C52D H52L 109.5
H52J C52D H52K 109.5
H52J C52D H52L 109.5
H52K C52D H52L 109.5
C47D C53D C54D 108.1(11)
C47D C53D C55D 111.6(10)
C47D C53D C56D 109.6(11)
C54D C53D C55D 109.7(12)
C54D C53D C56D 110.2(12)
C55D C53D C56D 107.6(12)
C53D C54D H54J 109.5
C53D C54D H54K 109.5
C53D C54D H54L 109.5
H54J C54D H54K 109.5
H54J C54D H54L 109.5
H54K C54D H54L 109.5
C53D C55D H55J 109.5
C53D C55D H55K 109.5
C53D C55D H55L 109.5
H55J C55D H55K 109.5
H55J C55D H55L 109.5
H55K C55D H55L 109.5
C53D C56D H56J 109.5
C53D C56D H56K 109.5
C53D C56D H56L 109.5
H56J C56D H56K 109.5
H56J C56D H56L 109.5
H56K C56D H56L 109.5
C22D Si1D C23D 107.5(8)
C22D Si1D C24D 108.2(7)
C22D Si1D C25D 110.5(8)
C23D Si1D C24D 113.5(9)
C23D Si1D C25D 108.1(9)
C24D Si1D C25D 109.0(9)
C26D S1D C27D 90.3(7)
C26D S2D C28D 96.3(6)
Cl1 C1S H1S1 111.7
Cl1 C1S H1S2 111.7
Cl1 C1S C2S 100(2)
H1S1 C1S H1S2 109.5
H1S1 C1S C2S 111.7
H1S2 C1S C2S 111.7
C1S C2S H2S1 110.4
C1S C2S H2S2 110.4
C1S C2S Cl2 107(3)
H2S1 C2S H2S2 108.6
H2S1 C2S Cl2 110.4
H2S2 C2S Cl2 110.4
Cl3 C3S H3S1 110.6
Cl3 C3S H3S2 110.7
Cl3 C3S C4S 105(2)
H3S1 C3S H3S2 108.8
H3S1 C3S C4S 110.6
H3S2 C3S C4S 110.7
C3S C4S H4S1 111.3
C3S C4S H4S2 111.2
C3S C4S Cl4 103(3)
H4S1 C4S H4S2 109.2
H4S1 C4S Cl4 111.3
H4S2 C4S Cl4 111.3
Cl5 C5S H5S1 110.3
Cl5 C5S H5S2 110.3
Cl5 C5S C6S 107(3)
H5S1 C5S H5S2 108.6
H5S1 C5S C6S 110.3
H5S2 C5S C6S 110.3
C5S C6S H6S1 111.0
C5S C6S H6S2 111.0
C5S C6S Cl6 104(2)
H6S1 C6S H6S2 109.0
H6S1 C6S Cl6 111.0
H6S2 C6S Cl6 111.0
Cl7 C7S H7S1 111.7
Cl7 C7S H7S2 111.7
Cl7 C7S C8S 101(2)
H7S1 C7S H7S2 109.4
H7S1 C7S C8S 111.7
H7S2 C7S C8S 111.7
C7S C8S H8S1 110.0
C7S C8S H8S2 110.0
C7S C8S Cl8 109(2)
H8S1 C8S H8S2 108.3
H8S1 C8S Cl8 110.0
H8S2 C8S Cl8 110.0

loop_
_geom_bond_atom_site_label_1
_geom_bond_atom_site_label_2
_geom_bond_distance
Ni1A N1A 1.939(8)
Ni1A N2A 1.918(9)
Ni1A N3A 1.919(9)
Ni1A N4A 1.910(9)
N1A C1A 1.391(12)
N1A C4A 1.353(12)
N2A C6A 1.371(13)
N2A C9A 1.369(12)
N3A C11A 1.391(13)
N3A C14A 1.374(12)
N4A C16A 1.380(13)
N4A C19A 1.397(12)
C1A C2A 1.447(13)
C1A C20A 1.375(13)
C2A H2A 0.950
C2A C3A 1.333(14)
C3A H3A 0.950
C3A C4A 1.435(13)
C4A C5A 1.402(13)
C5A C6A 1.400(13)
C5A C21A 1.426(13)
C6A C7A 1.434(14)
C7A H7A 0.950
C7A C8A 1.340(15)
C8A H8A 0.950
C8A C9A 1.419(13)
C9A C10A 1.398(13)
C10A C11A 1.390(13)
C10A C29A 1.499(12)
C11A C12A 1.442(13)
C12A H12A 0.950
C12A C13A 1.353(14)
C13A H13A 0.950
C13A C14A 1.428(13)
C14A C15A 1.376(13)
C15A C16A 1.380(13)
C15A C26A 1.520(13)
C16A C17A 1.420(14)
C17A H17A 0.950
C17A C18A 1.365(15)
C18A H18A 0.950
C18A C19A 1.423(14)
C19A C20A 1.387(13)
C20A C43A 1.500(12)
C21A C22A 1.216(13)
C22A Si1A 1.823(11)
C23A H23A 0.980
C23A H23B 0.980
C23A H23C 0.980
C23A Si1A 1.869(12)
C24A H24A 0.980
C24A H24B 0.980
C24A H24C 0.980
C24A Si1A 1.853(13)
C25A H25A 0.980
C25A H25B 0.980
C25A H25C 0.980
C25A Si1A 1.820(13)
C26A H26A 1.000
C26A S1A 1.819(12)
C26A S2A 1.834(12)
C27A H27A 0.990
C27A H27B 0.990
C27A C28A 1.474(17)
C27A S1A 1.804(13)
C28A H28A 0.990
C28A H28B 0.990
C28A S2A 1.785(14)
C29A C30A 1.380(13)
C29A C34A 1.393(13)
C30A H30A 0.950
C30A C31A 1.411(14)
C31A C32A 1.411(14)
C31A C35A 1.524(14)
C32A H32A 0.950
C32A C33A 1.387(14)
C33A C34A 1.384(13)
C33A C39A 1.540(13)
C34A H34A 0.950
C35A C36A 1.481(18)
C35A C37A 1.465(18)
C35A C38A 1.488(19)
C36A H36A 0.980
C36A H36B 0.980
C36A H36C 0.980
C37A H37A 0.980
C37A H37B 0.980
C37A H37C 0.980
C38A H38A 0.980
C38A H38B 0.980
C38A H38C 0.980
C39A C40A 1.509(16)
C39A C41A 1.533(14)
C39A C42A 1.552(16)
C40A H40A 0.980
C40A H40B 0.980
C40A H40C 0.980
C41A H41A 0.980
C41A H41B 0.980
C41A H41C 0.980
C42A H42A 0.980
C42A H42B 0.980
C42A H42C 0.980
C43A C44A 1.394(14)
C43A C48A 1.391(13)
C44A H44A 0.950
C44A C45A 1.380(14)
C45A C46A 1.417(13)
C45A C49A 1.539(14)
C46A H46A 0.950
C46A C47A 1.385(13)
C47A C48A 1.404(13)
C47A C53A 1.542(12)
C48A H48A 0.950
C49A C50A 1.479(18)
C49A C51A 1.548(17)
C49A C52A 1.534(18)
C50A H50A 0.980
C50A H50B 0.980
C50A H50C 0.980
C51A H51A 0.980
C51A H51B 0.980
C51A H51C 0.980
C52A H52A 0.980
C52A H52B 0.980
C52A H52C 0.980
C53A C54A 1.508(15)
C53A C55A 1.522(14)
C53A C56A 1.542(15)
C54A H54A 0.980
C54A H54B 0.980
C54A H54C 0.980
C55A H55A 0.980
C55A H55B 0.980
C55A H55C 0.980
C56A H56A 0.980
C56A H56B 0.980
C56A H56C 0.980
Ni1B N1B 1.930(9)
Ni1B N2B 1.919(9)
Ni1B N3B 1.914(9)
Ni1B N4B 1.905(9)
N1B C1B 1.414(12)
N1B C4B 1.373(12)
N2B C6B 1.348(12)
N2B C9B 1.359(13)
N3B C11B 1.397(13)
N3B C14B 1.360(13)
N4B C16B 1.376(13)
N4B C19B 1.397(13)
C1B C2B 1.428(14)
C1B C20B 1.365(13)
C2B H2B 0.950
C2B C3B 1.324(15)
C3B H3B 0.950
C3B C4B 1.432(14)
C4B C5B 1.385(13)
C5B C6B 1.409(13)
C5B C21B 1.423(13)
C6B C7B 1.442(14)
C7B H7B 0.950
C7B C8B 1.335(15)
C8B H8B 0.950
C8B C9B 1.432(13)
C9B C10B 1.383(13)
C10B C11B 1.391(13)
C10B C29B 1.508(13)
C11B C12B 1.428(14)
C12B H12B 0.950
C12B C13B 1.357(14)
C13B H13B 0.950
C13B C14B 1.446(13)
C14B C15B 1.386(13)
C15B C16B 1.386(13)
C15B C26B 1.510(13)
C16B C17B 1.423(14)
C17B H17B 0.950
C17B C18B 1.362(15)
C18B H18B 0.950
C18B C19B 1.417(14)
C19B C20B 1.377(13)
C20B C43B 1.500(12)
C21B C22B 1.231(13)
C22B Si1B 1.832(10)
C23B H23D 0.980
C23B H23E 0.980
C23B H23F 0.980
C23B Si1B 1.871(13)
C24B H24D 0.980
C24B H24E 0.980
C24B H24F 0.980
C24B Si1B 1.851(13)
C25B H25D 0.980
C25B H25E 0.980
C25B H25F 0.980
C25B Si1B 1.817(14)
C26B H26B 1.000
C26B S1B 1.819(12)
C26B S2B 1.842(12)
C27B H27C 0.990
C27B H27D 0.990
C27B C28B 1.492(17)
C27B S1B 1.818(13)
C28B H28C 0.990
C28B H28D 0.990
C28B S2B 1.785(13)
C29B C30B 1.390(14)
C29B C34B 1.403(13)
C30B H30B 0.950
C30B C31B 1.428(15)
C31B C32B 1.397(15)
C31B C35B 1.523(17)
C32B H32B 0.950
C32B C33B 1.391(14)
C33B C34B 1.400(13)
C33B C39B 1.547(14)
C34B H34B 0.950
C35B C36B 1.47(2)
C35B C37B 1.47(2)
C35B C38B 1.48(2)
C36B H36D 0.980
C36B H36E 0.980
C36B H36F 0.980
C37B H37D 0.980
C37B H37E 0.980
C37B H37F 0.980
C38B H38D 0.980
C38B H38E 0.980
C38B H38F 0.980
C39B C40B 1.521(16)
C39B C41B 1.539(15)
C39B C42B 1.539(16)
C40B H40D 0.980
C40B H40E 0.980
C40B H40F 0.980
C41B H41D 0.980
C41B H41E 0.980
C41B H41F 0.980
C42B H42D 0.980
C42B H42E 0.980
C42B H42F 0.980
C43B C44B 1.385(14)
C43B C48B 1.395(13)
C44B H44B 0.950
C44B C45B 1.400(14)
C45B C46B 1.392(14)
C45B C49B 1.545(14)
C46B H46B 0.950
C46B C47B 1.395(14)
C47B C48B 1.401(13)
C47B C53B 1.545(14)
C48B H48B 0.950
C49B C50B 1.489(18)
C49B C51B 1.526(17)
C49B C52B 1.518(19)
C50B H50D 0.980
C50B H50E 0.980
C50B H50F 0.980
C51B H51D 0.980
C51B H51E 0.980
C51B H51F 0.980
C52B H52D 0.980
C52B H52E 0.980
C52B H52F 0.980
C53B C54B 1.520(16)
C53B C55B 1.531(15)
C53B C56B 1.519(15)
C54B H54D 0.980
C54B H54E 0.980
C54B H54F 0.980
C55B H55D 0.980
C55B H55E 0.980
C55B H55F 0.980
C56B H56D 0.980
C56B H56E 0.980
C56B H56F 0.980
Ni1C N1C 1.909(9)
Ni1C N2C 1.930(9)
Ni1C N3C 1.932(9)
Ni1C N4C 1.908(9)
N1C C1C 1.406(12)
N1C C4C 1.359(12)
N2C C6C 1.362(13)
N2C C9C 1.366(13)
N3C C11C 1.385(13)
N3C C14C 1.382(13)
N4C C16C 1.386(13)
N4C C19C 1.396(13)
C1C C2C 1.428(14)
C1C C20C 1.377(13)
C2C H2C 0.950
C2C C3C 1.345(15)
C3C H3C 0.950
C3C C4C 1.425(14)
C4C C5C 1.397(13)
C5C C6C 1.396(13)
C5C C21C 1.419(13)
C6C C7C 1.439(14)
C7C H7C 0.950
C7C C8C 1.347(16)
C8C H8C 0.950
C8C C9C 1.444(14)
C9C C10C 1.382(13)
C10C C11C 1.396(13)
C10C C29C 1.503(13)
C11C C12C 1.437(14)
C12C H12C 0.950
C12C C13C 1.335(15)
C13C H13C 0.950
C13C C14C 1.443(14)
C14C C15C 1.395(14)
C15C C16C 1.381(14)
C15C C26C 1.499(14)
C16C C17C 1.425(14)
C17C H17C 0.950
C17C C18C 1.364(16)
C18C H18C 0.950
C18C C19C 1.417(14)
C19C C20C 1.389(13)
C20C C43C 1.496(13)
C21C C22C 1.218(14)
C22C Si1C 1.835(11)
C23C H23G 0.980
C23C H23H 0.980
C23C H23I 0.980
C23C Si1C 1.855(14)
C24C H24G 0.980
C24C H24H 0.980
C24C H24I 0.980
C24C Si1C 1.836(13)
C25C H25G 0.980
C25C H25H 0.980
C25C H25I 0.980
C25C Si1C 1.814(14)
C26C H26C 1.000
C26C S1C 1.803(12)
C26C S2C 1.834(12)
C27C H27E 0.990
C27C H27F 0.990
C27C C28C 1.518(18)
C27C S1C 1.802(14)
C28C H28E 0.990
C28C H28F 0.990
C28C S2C 1.817(14)
C29C C30C 1.380(14)
C29C C34C 1.391(14)
C30C H30C 0.950
C30C C31C 1.425(15)
C31C C32C 1.409(15)
C31C C35C 1.520(16)
C32C H32C 0.950
C32C C33C 1.387(14)
C33C C34C 1.401(14)
C33C C39C 1.538(14)
C34C H34C 0.950
C35C C36C 1.46(2)
C35C C37C 1.45(2)
C35C C38C 1.52(2)
C36C H36G 0.980
C36C H36H 0.980
C36C H36I 0.980
C37C H37G 0.980
C37C H37H 0.980
C37C H37I 0.980
C38C H38G 0.980
C38C H38H 0.980
C38C H38I 0.980
C39C C40C 1.518(16)
C39C C41C 1.524(15)
C39C C42C 1.538(16)
C40C H40G 0.980
C40C H40H 0.980
C40C H40I 0.980
C41C H41G 0.980
C41C H41H 0.980
C41C H41I 0.980
C42C H42G 0.980
C42C H42H 0.980
C42C H42I 0.980
C43C C44C 1.395(14)
C43C C48C 1.400(13)
C44C H44C 0.950
C44C C45C 1.371(14)
C45C C46C 1.414(14)
C45C C49C 1.523(14)
C46C H46C 0.950
C46C C47C 1.383(14)
C47C C48C 1.402(14)
C47C C53C 1.536(14)
C48C H48C 0.950
C49C C50C 1.485(17)
C49C C51C 1.529(17)
C49C C52C 1.536(18)
C50C H50G 0.980
C50C H50H 0.980
C50C H50I 0.980
C51C H51G 0.980
C51C H51H 0.980
C51C H51I 0.980
C52C H52G 0.980
C52C H52H 0.980
C52C H52I 0.980
C53C C54C 1.530(16)
C53C C55C 1.530(15)
C53C C56C 1.525(15)
C54C H54G 0.980
C54C H54H 0.980
C54C H54I 0.980
C55C H55G 0.980
C55C H55H 0.980
C55C H55I 0.980
C56C H56G 0.980
C56C H56H 0.980
C56C H56I 0.980
Ni1D N1D 1.907(9)
Ni1D N2D 1.931(10)
Ni1D N3D 1.954(9)
Ni1D N4D 1.905(9)
N1D C1D 1.403(13)
N1D C4D 1.373(13)
N2D C6D 1.345(13)
N2D C9D 1.375(13)
N3D C11D 1.397(12)
N3D C14D 1.353(13)
N4D C16D 1.360(13)
N4D C19D 1.406(13)
C1D C2D 1.431(14)
C1D C20D 1.384(13)
C2D H2D 0.950
C2D C3D 1.327(15)
C3D H3D 0.950
C3D C4D 1.423(14)
C4D C5D 1.382(14)
C5D C6D 1.418(14)
C5D C21D 1.422(14)
C6D C7D 1.429(15)
C7D H7D 0.950
C7D C8D 1.345(15)
C8D H8D 0.950
C8D C9D 1.414(14)
C9D C10D 1.393(13)
C10D C11D 1.387(13)
C10D C29D 1.500(13)
C11D C12D 1.426(14)
C12D H12D 0.950
C12D C13D 1.339(15)
C13D H13D 0.950
C13D C14D 1.436(13)
C14D C15D 1.404(13)
C15D C16D 1.381(13)
C15D C26D 1.489(13)
C16D C17D 1.444(15)
C17D H17D 0.950
C17D C18D 1.361(16)
C18D H18D 0.950
C18D C19D 1.416(14)
C19D C20D 1.391(13)
C20D C43D 1.485(13)
C21D C22D 1.235(14)
C22D Si1D 1.834(11)
C23D H23J 0.980
C23D H23K 0.980
C23D H23L 0.980
C23D Si1D 1.851(14)
C24D H24J 0.980
C24D H24K 0.980
C24D H24L 0.980
C24D Si1D 1.834(14)
C25D H25J 0.980
C25D H25K 0.980
C25D H25L 0.980
C25D Si1D 1.829(13)
C26D H26D 1.000
C26D S1D 1.815(12)
C26D S2D 1.826(12)
C27D H27G 0.990
C27D H27H 0.990
C27D C28D 1.500(17)
C27D S1D 1.815(14)
C28D H28G 0.990
C28D H28H 0.990
C28D S2D 1.814(14)
C29D C30D 1.394(14)
C29D C34D 1.394(14)
C30D H30D 0.950
C30D C31D 1.398(14)
C31D C32D 1.417(14)
C31D C35D 1.536(15)
C32D H32D 0.950
C32D C33D 1.398(14)
C33D C34D 1.390(14)
C33D C39D 1.534(14)
C34D H34D 0.950
C35D C36D 1.461(19)
C35D C37D 1.462(19)
C35D C38D 1.49(2)
C36D H36J 0.980
C36D H36K 0.980
C36D H36L 0.980
C37D H37J 0.980
C37D H37K 0.980
C37D H37L 0.980
C38D H38J 0.980
C38D H38K 0.980
C38D H38L 0.980
C39D C40D 1.532(17)
C39D C41D 1.527(15)
C39D C42D 1.520(16)
C40D H40J 0.980
C40D H40K 0.980
C40D H40L 0.980
C41D H41J 0.980
C41D H41K 0.980
C41D H41L 0.980
C42D H42J 0.980
C42D H42K 0.980
C42D H42L 0.980
C43D C44D 1.405(14)
C43D C48D 1.396(13)
C44D H44D 0.950
C44D C45D 1.385(14)
C45D C46D 1.426(14)
C45D C49D 1.533(15)
C46D H46D 0.950
C46D C47D 1.373(14)
C47D C48D 1.405(13)
C47D C53D 1.536(13)
C48D H48D 0.950
C49D C50D 1.494(18)
C49D C51D 1.526(18)
C49D C52D 1.508(19)
C50D H50J 0.980
C50D H50K 0.980
C50D H50L 0.980
C51D H51J 0.980
C51D H51K 0.980
C51D H51L 0.980
C52D H52J 0.980
C52D H52K 0.980
C52D H52L 0.980
C53D C54D 1.522(15)
C53D C55D 1.526(14)
C53D C56D 1.541(15)
C54D H54J 0.980
C54D H54K 0.980
C54D H54L 0.980
C55D H55J 0.980
C55D H55K 0.980
C55D H55L 0.980
C56D H56J 0.980
C56D H56K 0.980
C56D H56L 0.980
Cl1 C1S 1.82(2)
C1S H1S1 0.990
C1S H1S2 0.990
C1S C2S 1.47(4)
C2S H2S1 0.990
C2S H2S2 0.990
C2S Cl2 1.81(2)
Cl3 C3S 1.83(2)
C3S H3S1 0.990
C3S H3S2 0.990
C3S C4S 1.47(4)
C4S H4S1 0.990
C4S H4S2 0.990
C4S Cl4 1.82(3)
Cl5 C5S 1.81(2)
C5S H5S1 0.990
C5S H5S2 0.990
C5S C6S 1.47(4)
C6S H6S1 0.990
C6S H6S2 0.990
C6S Cl6 1.82(2)
Cl7 C7S 1.83(2)
C7S H7S1 0.990
C7S H7S2 0.990
C7S C8S 1.48(4)
C8S H8S1 0.990
C8S H8S2 0.990
C8S Cl8 1.77(2)

loop_
_geom_torsion_atom_site_label_1
_geom_torsion_atom_site_label_2
_geom_torsion_atom_site_label_3
_geom_torsion_atom_site_label_4
_geom_torsion
Ni1A N1A C1A C2A -174.5(9)
Ni1A N1A C1A C20A 14.6(19)
C4A N1A C1A C2A 3.6(15)
C4A N1A C1A C20A -167.3(13)
N1A C1A C2A C3A -5.0(17)
C20A C1A C2A C3A 166.0(13)
C1A C2A C3A C4A 4.2(16)
Ni1A N1A C4A C3A 177.0(9)
Ni1A N1A C4A C5A -1(2)
C1A N1A C4A C3A -1.0(15)
C1A N1A C4A C5A -179.4(13)
C2A C3A C4A N1A -2.1(17)
C2A C3A C4A C5A 176.3(13)
N1A C4A C5A C6A 18(2)
N1A C4A C5A C21A -172.4(13)
C3A C4A C5A C6A -160.4(14)
C3A C4A C5A C21A 9(2)
Ni1A N2A C6A C5A -14(2)
Ni1A N2A C6A C7A 174.6(11)
C9A N2A C6A C5A 171.7(14)
C9A N2A C6A C7A 0.0(17)
C4A C5A C6A N2A -10(2)
C4A C5A C6A C7A 160.6(14)
C21A C5A C6A N2A 180.0(13)
C21A C5A C6A C7A -9(2)
N2A C6A C7A C8A 1.1(19)
C5A C6A C7A C8A -170.8(15)
C6A C7A C8A C9A -1.7(19)
Ni1A N2A C9A C8A -175.6(10)
Ni1A N2A C9A C10A 5(2)
C6A N2A C9A C8A -1.0(17)
C6A N2A C9A C10A 179.8(13)
C7A C8A C9A N2A 1.7(19)
C7A C8A C9A C10A -179.1(15)
N2A C9A C10A C11A -18(2)
N2A C9A C10A C29A 172.5(12)
C8A C9A C10A C11A 162.7(15)
C8A C9A C10A C29A -7(2)
C9A C10A C11A N3A 6(2)
C9A C10A C11A C12A -164.0(14)
C29A C10A C11A N3A 174.5(13)
C29A C10A C11A C12A 5(2)
Ni1A N3A C11A C10A 19(2)
Ni1A N3A C11A C12A -169.9(9)
C14A N3A C11A C10A -170.7(14)
C14A N3A C11A C12A 0.1(15)
N3A C11A C12A C13A -2.4(16)
C10A C11A C12A C13A 168.5(14)
C11A C12A C13A C14A 3.7(17)
Ni1A N3A C14A C13A 171.7(10)
Ni1A N3A C14A C15A -8(2)
C11A N3A C14A C13A 2.1(16)
C11A N3A C14A C15A -177.1(13)
C12A C13A C14A N3A -3.8(17)
C12A C13A C14A C15A 175.4(14)
N3A C14A C15A C16A 20(2)
N3A C14A C15A C26A -167.7(12)
C13A C14A C15A C16A -159.5(15)
C13A C14A C15A C26A 13(2)
Ni1A N4A C16A C15A -15(2)
Ni1A N4A C16A C17A 177.3(10)
C19A N4A C16A C15A 166.1(15)
C19A N4A C16A C17A -1.9(17)
C14A C15A C16A N4A -8(2)
C14A C15A C16A C17A 158.0(14)
C26A C15A C16A N4A 178.8(12)
C26A C15A C16A C17A -15(2)
N4A C16A C17A C18A 1.8(19)
C15A C16A C17A C18A -166.3(16)
C16A C17A C18A C19A -0.9(19)
Ni1A N4A C19A C18A -177.9(11)
Ni1A N4A C19A C20A -8(2)
C16A N4A C19A C18A 1.3(17)
C16A N4A C19A C20A 171.3(14)
C17A C18A C19A N4A -0.2(19)
C17A C18A C19A C20A -170.3(15)
N1A C1A C20A C19A 1(2)
N1A C1A C20A C43A 176.6(12)
C2A C1A C20A C19A -168.5(14)
C2A C1A C20A C43A 7(2)
N4A C19A C20A C1A -5(2)
N4A C19A C20A C43A 179.8(13)
C18A C19A C20A C1A 163.8(15)
C18A C19A C20A C43A -12(2)
C14A C15A C26A S1A 44.9(16)
C14A C15A C26A S2A -81.4(14)
C16A C15A C26A S1A -142.1(12)
C16A C15A C26A S2A 91.5(14)
S1A C27A C28A S2A -12(2)
C9A C10A C29A C30A -67.7(18)
C9A C10A C29A C34A 111.0(15)
C11A C10A C29A C30A 122.9(14)
C11A C10A C29A C34A -58.4(19)
C10A C29A C30A C31A 178.7(12)
C34A C29A C30A C31A 0(2)
C29A C30A C31A C32A 0(2)
C29A C30A C31A C35A 179.9(12)
C30A C31A C32A C33A 2(2)
C35A C31A C32A C33A -177.8(13)
C31A C32A C33A C34A -4(2)
C31A C32A C33A C39A 177.7(13)
C32A C33A C34A C29A 4(2)
C39A C33A C34A C29A -177.8(13)
C10A C29A C34A C33A 179.4(13)
C30A C29A C34A C33A -2(2)
C30A C31A C35A C36A 36.4(19)
C30A C31A C35A C37A 163.0(17)
C30A C31A C35A C38A -79.1(18)
C32A C31A C35A C36A -143.6(16)
C32A C31A C35A C37A -17(2)
C32A C31A C35A C38A 100.9(19)
C32A C33A C39A C40A 120.6(16)
C32A C33A C39A C41A -5(2)
C32A C33A C39A C42A -120.0(16)
C34A C33A C39A C40A -57.7(18)
C34A C33A C39A C41A 177.0(14)
C34A C33A C39A C42A 61.7(18)
C1A C20A C43A C44A 117.3(15)
C1A C20A C43A C48A -59.4(19)
C19A C20A C43A C44A -67.1(19)
C19A C20A C43A C48A 116.2(15)
C20A C43A C44A C45A -176.6(14)
C48A C43A C44A C45A 0(2)
C43A C44A C45A C46A 1(2)
C43A C44A C45A C49A 178.4(14)
C44A C45A C46A C47A 0(2)
C49A C45A C46A C47A -177.5(13)
C45A C46A C47A C48A -2(2)
C45A C46A C47A C53A -178.9(13)
C20A C43A C48A C47A 174.9(13)
C44A C43A C48A C47A -2(2)
C46A C47A C48A C43A 3(2)
C53A C47A C48A C43A 179.8(12)
C44A C45A C49A C50A 13(2)
C44A C45A C49A C51A 128.3(17)
C44A C45A C49A C52A -114.7(18)
C46A C45A C49A C50A -169.5(17)
C46A C45A C49A C51A -54.1(19)
C46A C45A C49A C52A 63.0(19)
C46A C47A C53A C54A 111.2(15)
C46A C47A C53A C55A -10.0(19)
C46A C47A C53A C56A -128.3(15)
C48A C47A C53A C54A -65.8(16)
C48A C47A C53A C55A 173.0(13)
C48A C47A C53A C56A 54.7(17)
C28A C27A S1A C26A 35.4(17)
C15A C26A S1A C27A -175.1(12)
S2A C26A S1A C27A -45.6(9)
C27A C28A S2A C26A -17.2(18)
C15A C26A S2A C28A 172.5(11)
S1A C26A S2A C28A 40.2(10)
Ni1B N1B C1B C2B 174.2(11)
Ni1B N1B C1B C20B -14(2)
C4B N1B C1B C2B -0.6(16)
C4B N1B C1B C20B 171.5(13)
N1B C1B C2B C3B 2.5(18)
C20B C1B C2B C3B -169.2(15)
C1B C2B C3B C4B -3.2(18)
Ni1B N1B C4B C3B -176.2(11)
Ni1B N1B C4B C5B 5(2)
C1B N1B C4B C3B -1.4(16)
C1B N1B C4B C5B 179.8(13)
C2B C3B C4B N1B 3.0(19)
C2B C3B C4B C5B -178.2(14)
N1B C4B C5B C6B -18(2)
N1B C4B C5B C21B 168.5(14)
C3B C4B C5B C6B 163.1(14)
C3B C4B C5B C21B -10(2)
Ni1B N2B C6B C5B 18(2)
Ni1B N2B C6B C7B -171.2(10)
C9B N2B C6B C5B -168.7(14)
C9B N2B C6B C7B 2.3(16)
C4B C5B C6B N2B 7(2)
C4B C5B C6B C7B -163.2(13)
C21B C5B C6B N2B 180.0(13)
C21B C5B C6B C7B 10(2)
N2B C6B C7B C8B -3.2(18)
C5B C6B C7B C8B 168.0(14)
C6B C7B C8B C9B 2.7(18)
Ni1B N2B C9B C8B 172.9(10)
Ni1B N2B C9B C10B 2(2)
C6B N2B C9B C8B -0.5(16)
C6B N2B C9B C10B -171.5(14)
C7B C8B C9B N2B -1.5(18)
C7B C8B C9B C10B 169.7(15)
N2B C9B C10B C11B 7(2)
N2B C9B C10B C29B -174.1(13)
C8B C9B C10B C11B -162.7(14)
C8B C9B C10B C29B 16(2)
C9B C10B C11B N3B 2(2)
C9B C10B C11B C12B 167.7(14)
C29B C10B C11B N3B -176.8(12)
C29B C10B C11B C12B -11(2)
Ni1B N3B C11B C10B -19(2)
Ni1B N3B C11B C12B 172.8(10)
C14B N3B C11B C10B 162.9(13)
C14B N3B C11B C12B -4.8(16)
N3B C11B C12B C13B 4.5(17)
C10B C11B C12B C13B -162.9(14)
C11B C12B C13B C14B -2.3(17)
Ni1B N3B C14B C13B -174.2(10)
Ni1B N3B C14B C15B -2(2)
C11B N3B C14B C13B 3.3(15)
C11B N3B C14B C15B 175.4(13)
C12B C13B C14B N3B -0.6(17)
C12B C13B C14B C15B -172.7(14)
N3B C14B C15B C16B -18(2)
N3B C14B C15B C26B 170.1(13)
C13B C14B C15B C16B 153.0(14)
C13B C14B C15B C26B -19(2)
Ni1B N4B C16B C15B 9(2)
Ni1B N4B C16B C17B -172.0(10)
C19B N4B C16B C15B -174.6(14)
C19B N4B C16B C17B 4.3(17)
C14B C15B C16B N4B 14(2)
C14B C15B C16B C17B -164.4(14)
C26B C15B C16B N4B -173.1(12)
C26B C15B C16B C17B 8(2)
N4B C16B C17B C18B -7.8(18)
C15B C16B C17B C18B 171.1(15)
C16B C17B C18B C19B 7.9(19)
Ni1B N4B C19B C18B 176.9(11)
Ni1B N4B C19B C20B 3(2)
C16B N4B C19B C18B 0.6(17)
C16B N4B C19B C20B -173.1(15)
C17B C18B C19B N4B -5.5(19)
C17B C18B C19B C20B 168.3(16)
N1B C1B C20B C19B -5(2)
N1B C1B C20B C43B 179.9(12)
C2B C1B C20B C19B 166.2(15)
C2B C1B C20B C43B -9(2)
N4B C19B C20B C1B 10(3)
N4B C19B C20B C43B -174.4(14)
C18B C19B C20B C1B -162.8(15)
C18B C19B C20B C43B 13(2)
C14B C15B C26B S1B -42.3(17)
C14B C15B C26B S2B 81.4(15)
C16B C15B C26B S1B 145.3(11)
C16B C15B C26B S2B -90.9(13)
S1B C27B C28B S2B 21.9(18)
C9B C10B C29B C30B 61.4(19)
C9B C10B C29B C34B -111.9(15)
C11B C10B C29B C30B -119.7(16)
C11B C10B C29B C34B 67.0(18)
C10B C29B C30B C31B -177.5(15)
C34B C29B C30B C31B -4(2)
C29B C30B C31B C32B 3(3)
C29B C30B C31B C35B 179.2(16)
C30B C31B C32B C33B -1(3)
C35B C31B C32B C33B -177.1(17)
C31B C32B C33B C34B 0(3)
C31B C32B C33B C39B 178.0(16)
C32B C33B C34B C29B -2(2)
C39B C33B C34B C29B -179.6(12)
C10B C29B C34B C33B 177.3(12)
C30B C29B C34B C33B 4(2)
C30B C31B C35B C36B -21(3)
C30B C31B C35B C37B -139(2)
C30B C31B C35B C38B 108(2)
C32B C31B C35B C36B 155(2)
C32B C31B C35B C37B 37(3)
C32B C31B C35B C38B -76(3)
C32B C33B C39B C40B -116.8(17)
C32B C33B C39B C41B 6(2)
C32B C33B C39B C42B 122.6(16)
C34B C33B C39B C40B 61.0(18)
C34B C33B C39B C41B -176.3(14)
C34B C33B C39B C42B -59.6(17)
C1B C20B C43B C44B -117.7(15)
C1B C20B C43B C48B 59.3(19)
C19B C20B C43B C44B 66.4(19)
C19B C20B C43B C48B -116.6(16)
C20B C43B C44B C45B -179.6(13)
C48B C43B C44B C45B 3(2)
C43B C44B C45B C46B -6(2)
C43B C44B C45B C49B 179.5(13)
C44B C45B C46B C47B 6(2)
C49B C45B C46B C47B -179.0(13)
C45B C46B C47B C48B -4(2)
C45B C46B C47B C53B 179.5(13)
C20B C43B C48B C47B -177.8(13)
C44B C43B C48B C47B -1(2)
C46B C47B C48B C43B 1(2)
C53B C47B C48B C43B 177.7(13)
C44B C45B C49B C50B -20(2)
C44B C45B C49B C51B -138.8(17)
C44B C45B C49B C52B 105.0(19)
C46B C45B C49B C50B 166.1(16)
C46B C45B C49B C51B 46.8(19)
C46B C45B C49B C52B -69.3(19)
C46B C47B C53B C54B -106.0(17)
C46B C47B C53B C55B 9(2)
C46B C47B C53B C56B 128.3(16)
C48B C47B C53B C54B 77.4(18)
C48B C47B C53B C55B -168.0(14)
C48B C47B C53B C56B -48.3(19)
C15B C26B S1B C27B 174.8(11)
S2B C26B S1B C27B 46.9(8)
C28B C27B S1B C26B -42.5(14)
C27B C28B S2B C26B 10.1(15)
C15B C26B S2B C28B -167.4(10)
S1B C26B S2B C28B -37.9(9)
Ni1C N1C C1C C2C -171.4(11)
Ni1C N1C C1C C20C 13(2)
C4C N1C C1C C2C 5.0(17)
C4C N1C C1C C20C -170.8(14)
N1C C1C C2C C3C -6.9(19)
C20C C1C C2C C3C 168.8(15)
C1C C2C C3C C4C 5.8(19)
Ni1C N1C C4C C3C 174.8(11)
Ni1C N1C C4C C5C 2(2)
C1C N1C C4C C3C -1.5(17)
C1C N1C C4C C5C -174.4(14)
C2C C3C C4C N1C -2.8(19)
C2C C3C C4C C5C 170.1(15)
N1C C4C C5C C6C 11(2)
N1C C4C C5C C21C -175.0(14)
C3C C4C C5C C6C -160.6(15)
C3C C4C C5C C21C 13(2)
Ni1C N2C C6C C5C -16(2)
Ni1C N2C C6C C7C 174.7(10)
C9C N2C C6C C5C 167.5(15)
C9C N2C C6C C7C -1.4(17)
C4C C5C C6C N2C -4(2)
C4C C5C C6C C7C 164.0(14)
C21C C5C C6C N2C -177.3(14)
C21C C5C C6C C7C -10(2)
N2C C6C C7C C8C 3.0(19)
C5C C6C C7C C8C -166.2(15)
C6C C7C C8C C9C -3.3(19)
Ni1C N2C C9C C8C -176.7(11)
Ni1C N2C C9C C10C -3(2)
C6C N2C C9C C8C -0.7(17)
C6C N2C C9C C10C 173.3(14)
C7C C8C C9C N2C 2.6(19)
C7C C8C C9C C10C -171.5(15)
N2C C9C C10C C11C -9(2)
N2C C9C C10C C29C 175.8(13)
C8C C9C C10C C11C 163.9(15)
C8C C9C C10C C29C -11(2)
Ni1C N3C C11C C10C 20(2)
Ni1C N3C C11C C12C -172.7(10)
C14C N3C C11C C10C -169.2(14)
C14C N3C C11C C12C -1.8(16)
C9C C10C C11C N3C 0(2)
C9C C10C C11C C12C -165.2(14)
C29C C10C C11C N3C 175.2(12)
C29C C10C C11C C12C 10(2)
N3C C11C C12C C13C -1.5(19)
C10C C11C C12C C13C 166.0(15)
C11C C12C C13C C14C 4(2)
Ni1C N3C C14C C13C 175.0(11)
Ni1C N3C C14C C15C -7(2)
C11C N3C C14C C13C 4.3(17)
C11C N3C C14C C15C -177.8(15)
C12C C13C C14C N3C -5(2)
C12C C13C C14C C15C 176.7(16)
N3C C14C C15C C16C 21(2)
N3C C14C C15C C26C -164.0(14)
C13C C14C C15C C16C -161.6(16)
C13C C14C C15C C26C 14(3)
C14C C15C C16C N4C -9(3)
C14C C15C C16C C17C 156.1(15)
C26C C15C C16C N4C 175.6(13)
C26C C15C C16C C17C -19(2)
Ni1C N4C C16C C15C -16(2)
Ni1C N4C C16C C17C 177.0(11)
C19C N4C C16C C15C 169.5(15)
C19C N4C C16C C17C 2.9(17)
N4C C16C C17C C18C -3(2)
C15C C16C C17C C18C -169.8(16)
C16C C17C C18C C19C 2(2)
Ni1C N4C C19C C18C -176.0(11)
Ni1C N4C C19C C20C 0(2)
C16C N4C C19C C18C -1.9(18)
C16C N4C C19C C20C 174.3(14)
C17C C18C C19C N4C 0(2)
C17C C18C C19C C20C -175.9(16)
N1C C1C C20C C19C 8(2)
N1C C1C C20C C43C -179.6(13)
C2C C1C C20C C19C -166.9(16)
C2C C1C C20C C43C 5(2)
N4C C19C C20C C1C -15(2)
N4C C19C C20C C43C 172.8(13)
C18C C19C C20C C1C 160.7(16)
C18C C19C C20C C43C -12(2)
C14C C15C C26C S1C 42.1(19)
C14C C15C C26C S2C -82.4(16)
C16C C15C C26C S1C -142.6(13)
C16C C15C C26C S2C 92.9(15)
S1C C27C C28C S2C -23(2)
C9C C10C C29C C30C -68(2)
C9C C10C C29C C34C 112.1(16)
C11C C10C C29C C30C 116.9(17)
C11C C10C C29C C34C -63(2)
C10C C29C C30C C31C 177.5(15)
C34C C29C C30C C31C -3(3)
C29C C30C C31C C32C 3(3)
C29C C30C C31C C35C 178.5(16)
C30C C31C C32C C33C -2(3)
C35C C31C C32C C33C -177.8(17)
C31C C32C C33C C34C 2(3)
C31C C32C C33C C39C -177.9(16)
C10C C29C C34C C33C -178.1(14)
C30C C29C C34C C33C 2(2)
C32C C33C C34C C29C -2(2)
C39C C33C C34C C29C 177.9(14)
C30C C31C C35C C36C 54(3)
C30C C31C C35C C37C -167(2)
C30C C31C C35C C38C -59(2)
C32C C31C C35C C36C -130(2)
C32C C31C C35C C37C 8(3)
C32C C31C C35C C38C 116(2)
C32C C33C C39C C40C 112.5(17)
C32C C33C C39C C41C -11(2)
C32C C33C C39C C42C -129.0(17)
C34C C33C C39C C40C -67.0(18)
C34C C33C C39C C41C 169.4(15)
C34C C33C C39C C42C 51.5(19)
C1C C20C C43C C44C 123.9(15)
C1C C20C C43C C48C -57(2)
C19C C20C C43C C44C -63.6(19)
C19C C20C C43C C48C 115.2(16)
C20C C43C C44C C45C -177.4(14)
C48C C43C C44C C45C 4(2)
C43C C44C C45C C46C -2(2)
C43C C44C C45C C49C 178.6(14)
C44C C45C C46C C47C 1(2)
C49C C45C C46C C47C -179.4(14)
C45C C46C C47C C48C -2(2)
C45C C46C C47C C53C -179.6(14)
C20C C43C C48C C47C 176.1(13)
C44C C43C C48C C47C -5(2)
C46C C47C C48C C43C 4(2)
C53C C47C C48C C43C -178.1(13)
C44C C45C C49C C50C 14(2)
C44C C45C C49C C51C 132.8(17)
C44C C45C C49C C52C -108.8(19)
C46C C45C C49C C50C -166.2(16)
C46C C45C C49C C51C -47(2)
C46C C45C C49C C52C 72(2)
C46C C47C C53C C54C 107.3(17)
C46C C47C C53C C55C -12(2)
C46C C47C C53C C56C -133.3(17)
C48C C47C C53C C54C -70.1(18)
C48C C47C C53C C55C 170.9(14)
C48C C47C C53C C56C 49.2(19)
C28C C27C S1C C26C 41.8(16)
C15C C26C S1C C27C -172.5(12)
S2C C26C S1C C27C -45.6(9)
C27C C28C S2C C26C -8.0(16)
C15C C26C S2C C28C 165.6(11)
S1C C26C S2C C28C 35.4(10)
Ni1D N1D C1D C2D 170.4(11)
Ni1D N1D C1D C20D -20(2)
C4D N1D C1D C2D 0.3(17)
C4D N1D C1D C20D 169.4(14)
N1D C1D C2D C3D 3.6(19)
C20D C1D C2D C3D -165.0(16)
C1D C2D C3D C4D -6(2)
Ni1D N1D C4D C3D -174.1(11)
Ni1D N1D C4D C5D 4(2)
C1D N1D C4D C3D -3.9(17)
C1D N1D C4D C5D 174.0(15)
C2D C3D C4D N1D 6(2)
C2D C3D C4D C5D -171.7(16)
N1D C4D C5D C6D -17(3)
N1D C4D C5D C21D 171.5(14)
C3D C4D C5D C6D 160.6(17)
C3D C4D C5D C21D -11(3)
Ni1D N2D C6D C5D 12(2)
Ni1D N2D C6D C7D -174.9(12)
C9D N2D C6D C5D -169.8(16)
C9D N2D C6D C7D 2.9(19)
C4D C5D C6D N2D 9(3)
C4D C5D C6D C7D -163.2(16)
C21D C5D C6D N2D -179.8(15)
C21D C5D C6D C7D 9(3)
N2D C6D C7D C8D -4(2)
C5D C6D C7D C8D 168.7(17)
C6D C7D C8D C9D 3.0(19)
Ni1D N2D C9D C8D 176.8(11)
Ni1D N2D C9D C10D 4(2)
C6D N2D C9D C8D -1.0(18)
C6D N2D C9D C10D -174.0(15)
C7D C8D C9D N2D -1(2)
C7D C8D C9D C10D 171.9(15)
N2D C9D C10D C11D 8(2)
N2D C9D C10D C29D -173.6(14)
C8D C9D C10D C11D -164.1(14)
C8D C9D C10D C29D 14(2)
C9D C10D C11D N3D -1(2)
C9D C10D C11D C12D 169.1(15)
C29D C10D C11D N3D -179.5(12)
C29D C10D C11D C12D -9(2)
Ni1D N3D C11D C10D -17(2)
Ni1D N3D C11D C12D 171.6(10)
C14D N3D C11D C10D 167.1(13)
C14D N3D C11D C12D -4.7(16)
N3D C11D C12D C13D 5.0(17)
C10D C11D C12D C13D -166.7(14)
C11D C12D C13D C14D -3.3(18)
Ni1D N3D C14D C13D -173.5(10)
Ni1D N3D C14D C15D -1(2)
C11D N3D C14D C13D 2.7(16)
C11D N3D C14D C15D 174.8(14)
C12D C13D C14D N3D 0.4(18)
C12D C13D C14D C15D -171.9(14)
N3D C14D C15D C16D -16(2)
N3D C14D C15D C26D 173.0(13)
C13D C14D C15D C16D 154.7(14)
C13D C14D C15D C26D -16(2)
Ni1D N4D C16D C15D 7(2)
Ni1D N4D C16D C17D -176.4(11)
C19D N4D C16D C15D -174.1(15)
C19D N4D C16D C17D 2.7(17)
C14D C15D C16D N4D 14(2)
C14D C15D C16D C17D -162.5(15)
C26D C15D C16D N4D -175.3(13)
C26D C15D C16D C17D 8(2)
N4D C16D C17D C18D -5(2)
C15D C16D C17D C18D 171.7(16)
C16D C17D C18D C19D 5(2)
Ni1D N4D C19D C18D 179.8(10)
Ni1D N4D C19D C20D 3(2)
C16D N4D C19D C18D 0.7(17)
C16D N4D C19D C20D -176.2(15)
C17D C18D C19D N4D -3.9(19)
C17D C18D C19D C20D 173.1(16)
N1D C1D C20D C19D 0(2)
N1D C1D C20D C43D -177.3(13)
C2D C1D C20D C19D 167.3(15)
C2D C1D C20D C43D -10(2)
N4D C19D C20D C1D 9(2)
N4D C19D C20D C43D -173.9(13)
C18D C19D C20D C1D -167.9(15)
C18D C19D C20D C43D 10(2)
C14D C15D C26D S1D -41.4(17)
C14D C15D C26D S2D 84.7(15)
C16D C15D C26D S1D 148.0(12)
C16D C15D C26D S2D -85.9(15)
S1D C27D C28D S2D 29.5(19)
C9D C10D C29D C30D 59(2)
C9D C10D C29D C34D -117.1(16)
C11D C10D C29D C30D -122.9(15)
C11D C10D C29D C34D 61(2)
C10D C29D C30D C31D -179.8(14)
C34D C29D C30D C31D -4(2)
C29D C30D C31D C32D 2(2)
C29D C30D C31D C35D 179.5(15)
C30D C31D C32D C33D -1(2)
C35D C31D C32D C33D -179.1(14)
C31D C32D C33D C34D 3(2)
C31D C32D C33D C39D 177.5(14)
C32D C33D C34D C29D -5(2)
C39D C33D C34D C29D -179.4(14)
C10D C29D C34D C33D -179.0(14)
C30D C29D C34D C33D 5(2)
C30D C31D C35D C36D -10(2)
C30D C31D C35D C37D -134.3(19)
C30D C31D C35D C38D 114(2)
C32D C31D C35D C36D 167.8(17)
C32D C31D C35D C37D 43(2)
C32D C31D C35D C38D -68(2)
C32D C33D C39D C40D -108.5(17)
C32D C33D C39D C41D 13(2)
C32D C33D C39D C42D 131.0(16)
C34D C33D C39D C40D 66.2(19)
C34D C33D C39D C41D -172.2(14)
C34D C33D C39D C42D -54.2(19)
C1D C20D C43D C44D -119.1(16)
C1D C20D C43D C48D 62(2)
C19D C20D C43D C44D 63(2)
C19D C20D C43D C48D -115.6(16)
C20D C43D C44D C45D -178.7(15)
C48D C43D C44D C45D 0(2)
C43D C44D C45D C46D -2(3)
C43D C44D C45D C49D 180.0(15)
C44D C45D C46D C47D 1(3)
C49D C45D C46D C47D 180.0(15)
C45D C46D C47D C48D 0(2)
C45D C46D C47D C53D 179.8(14)
C20D C43D C48D C47D -179.6(13)
C44D C43D C48D C47D 2(2)
C46D C47D C48D C43D -2(2)
C53D C47D C48D C43D 178.7(13)
C44D C45D C49D C50D -15(2)
C44D C45D C49D C51D -135.5(19)
C44D C45D C49D C52D 108(2)
C46D C45D C49D C50D 166.6(18)
C46D C45D C49D C51D 46(2)
C46D C45D C49D C52D -71(2)
C46D C47D C53D C54D -108.4(16)
C46D C47D C53D C55D 12(2)
C46D C47D C53D C56D 131.5(16)
C48D C47D C53D C54D 71.3(17)
C48D C47D C53D C55D -168.0(13)
C48D C47D C53D C56D -48.9(18)
C15D C26D S1D C27D 175.3(12)
S2D C26D S1D C27D 45.8(9)
C28D C27D S1D C26D -46.4(15)
C27D C28D S2D C26D 2.7(16)
C15D C26D S2D C28D -164.8(11)
S1D C26D S2D C28D -33.1(10)
Cl1 C1S C2S Cl2 -166(4)
Cl3 C3S C4S Cl4 -179(3)
Cl5 C5S C6S Cl6 -169(3)
Cl7 C7S C8S Cl8 167(2)
